data_7106541
loop_
_publ_author_name
'Yuan-Zhu Zhang'
'Uma P. Mallik'
'Rodolphe Clerac'
'Nigam P. Rath'
'Stephen M. Holmes'

_publ_section_title
;
 Irreversible solvent-driven conversion in cyanometalate {Fe2Ni}n (n = 2,
 3) single-molecule magnets
;
_journal_name_full Chem.Commun.
_journal_page_first 7194
_journal_paper_doi 10.1039/c1cc10679a
_journal_volume 47
_journal_year 2011
_chemical_formula_sum 'C71.75 H117.5 B3 Fe3 N27 Ni1.5 O8.75'
_chemical_formula_weight 1786.47
_chemical_name_systematic
;
?
;
_space_group_IT_number 15
_symmetry_cell_setting monoclinic
_symmetry_space_group_name_Hall '-C 2yc'
_symmetry_space_group_name_H-M 'C 1 2/c 1'
_atom_sites_solution_hydrogens geom
_atom_sites_solution_primary direct
_atom_sites_solution_secondary difmap
_audit_creation_method SHELXL-97
_cell_angle_alpha 90.00
_cell_angle_beta 95.747(3)
_cell_angle_gamma 90.00
_cell_formula_units_Z 8
_cell_length_a 27.4570(16)
_cell_length_b 17.2751(10)
_cell_length_c 39.602(2)
_cell_measurement_temperature 100(2)
_cell_volume 18689.7(18)
_computing_structure_refinement 'SHELXL-97 (Sheldrick, 1997)'
_computing_structure_solution 'SHELXS-97 (Sheldrick, 1990)'
_diffrn_ambient_temperature 100(2)
_diffrn_measured_fraction_theta_full 1.000
_diffrn_measured_fraction_theta_max 0.998
_diffrn_radiation_monochromator graphite
_diffrn_radiation_source 'fine-focus sealed tube'
_diffrn_radiation_type MoK\a
_diffrn_radiation_wavelength 0.71073
_diffrn_reflns_av_R_equivalents 0.0432
_diffrn_reflns_av_sigmaI/netI 0.0300
_diffrn_reflns_limit_h_max 34
_diffrn_reflns_limit_h_min -34
_diffrn_reflns_limit_k_max 21
_diffrn_reflns_limit_k_min -21
_diffrn_reflns_limit_l_max 49
_diffrn_reflns_limit_l_min -48
_diffrn_reflns_number 163831
_diffrn_reflns_theta_full 25.00
_diffrn_reflns_theta_max 26.42
_diffrn_reflns_theta_min 1.39
_exptl_absorpt_coefficient_mu 0.816
_exptl_absorpt_correction_T_max 0.8972
_exptl_absorpt_correction_T_min 0.7314
_exptl_crystal_density_diffrn 1.270
_exptl_crystal_density_method 'not measured'
_exptl_crystal_F_000 7536
_exptl_crystal_size_max 0.41
_exptl_crystal_size_mid 0.31
_exptl_crystal_size_min 0.14
_refine_diff_density_max 1.620
_refine_diff_density_min -0.902
_refine_diff_density_rms 0.114
_refine_ls_extinction_method none
_refine_ls_goodness_of_fit_ref 1.184
_refine_ls_hydrogen_treatment mixed
_refine_ls_matrix_type full
_refine_ls_number_parameters 1086
_refine_ls_number_reflns 19201
_refine_ls_number_restraints 0
_refine_ls_restrained_S_all 1.184
_refine_ls_R_factor_all 0.0974
_refine_ls_R_factor_gt 0.0733
_refine_ls_shift/su_max 12.418
_refine_ls_shift/su_mean 0.125
_refine_ls_structure_factor_coef Fsqd
_refine_ls_weighting_details 'calc w=1/[\s^2^(Fo^2^)+(0.0766P)^2^+161.4222P] where P=(Fo^2^+2Fc^2^)/3'
_refine_ls_weighting_scheme calc
_refine_ls_wR_factor_gt 0.1965
_refine_ls_wR_factor_ref 0.2172
_reflns_number_gt 14776
_reflns_number_total 19201
_reflns_threshold_expression >2sigma(I)
_cod_data_source_file c1cc10679a.txt
_cod_data_source_block h12709
_cod_original_cell_volume 18689.7(19)
_cod_original_formula_sum 'C71.75 H117.50 B3 Fe3 N27 Ni1.50 O8.75'
_cod_database_code 7106541

loop_
_symmetry_equiv_pos_as_xyz
'x, y, z'
'-x, y, -z+1/2'
'x+1/2, y+1/2, z'
'-x+1/2, y+1/2, -z+1/2'
'-x, -y, -z'
'x, -y, z-1/2'
'-x+1/2, -y+1/2, -z'
'x+1/2, -y+1/2, z-1/2'

loop_
_atom_site_label
_atom_site_type_symbol
_atom_site_fract_x
_atom_site_fract_y
_atom_site_fract_z
_atom_site_U_iso_or_equiv
_atom_site_adp_type
_atom_site_occupancy
_atom_site_symmetry_multiplicity
_atom_site_calc_flag
_atom_site_refinement_flags
_atom_site_disorder_assembly
_atom_site_disorder_group
Fe1 Fe 0.51001(2) -0.02203(4) 0.125100(16) 0.02212(16) Uani 1 1 d . . .
Fe2 Fe 0.31895(2) 0.06743(5) 0.220289(18) 0.02865(18) Uani 1 1 d . . .
Fe3 Fe 0.15037(2) -0.01276(4) 0.063945(17) 0.02289(16) Uani 1 1 d . . .
Ni1 Ni 0.5000 0.02452(5) 0.2500 0.01899(18) Uani 1 2 d S . .
Ni2 Ni 0.32850(2) 0.02491(4) 0.093981(16) 0.02400(15) Uani 1 1 d . . .
B1 B 0.5862(2) 0.0305(4) 0.07911(14) 0.0295(12) Uani 1 1 d . . .
H1 H 0.6115 0.0474 0.0642 0.035 Uiso 1 1 calc R . .
B2 B 0.2305(2) 0.0230(4) 0.25727(16) 0.0332(13) Uani 1 1 d . . .
H2 H 0.2016 0.0087 0.2695 0.040 Uiso 1 1 calc R . .
B3 B 0.0544(2) 0.0307(4) 0.09232(15) 0.0310(13) Uani 1 1 d . . .
H3 H 0.0232 0.0451 0.1017 0.037 Uiso 1 1 calc R . .
N1 N 0.50585(16) 0.0216(4) 0.19946(12) 0.0509(16) Uani 1 1 d . . .
N2 N 0.40076(15) 0.0034(3) 0.10310(11) 0.0281(9) Uani 1 1 d . . .
N3 N 0.4785(2) -0.1752(4) 0.15497(15) 0.0573(16) Uani 1 1 d . . .
N4 N 0.32560(14) 0.0309(2) 0.14496(11) 0.0260(9) Uani 1 1 d . . .
N5 N 0.3689(3) 0.2195(5) 0.2042(2) 0.104(3) Uani 1 1 d . . .
N6 N 0.42643(17) 0.0270(4) 0.24003(12) 0.063(2) Uani 1 1 d . . .
N7 N 0.20737(19) -0.1647(3) 0.06204(14) 0.0473(13) Uani 1 1 d . . .
N8 N 0.25519(15) 0.0401(3) 0.08514(11) 0.0301(9) Uani 1 1 d . . .
N9 N 0.17238(18) 0.0117(3) -0.00981(12) 0.0396(11) Uani 1 1 d . . .
N10 N 0.55972(16) 0.1004(2) 0.09213(11) 0.0320(10) Uani 1 1 d . . .
N11 N 0.52362(16) 0.0869(2) 0.11284(12) 0.0339(10) Uani 1 1 d . . .
N12 N 0.54890(14) -0.0234(2) 0.05985(10) 0.0223(8) Uani 1 1 d . . .
N13 N 0.51289(13) -0.0551(2) 0.07702(9) 0.0206(8) Uani 1 1 d . . .
N14 N 0.61009(14) -0.0151(2) 0.11006(10) 0.0260(9) Uani 1 1 d . . .
N15 N 0.58112(14) -0.0413(2) 0.13395(9) 0.0233(8) Uani 1 1 d . . .
N16 N 0.25623(17) -0.0496(3) 0.24558(12) 0.0366(11) Uani 1 1 d . . .
N17 N 0.29681(16) -0.0396(3) 0.22882(11) 0.0337(10) Uani 1 1 d . . .
N18 N 0.21493(14) 0.0727(3) 0.22625(11) 0.0284(9) Uani 1 1 d . . .
N19 N 0.24971(14) 0.0988(2) 0.20682(10) 0.0265(9) Uani 1 1 d . . .
N20 N 0.26798(16) 0.0700(3) 0.28037(11) 0.0336(10) Uani 1 1 d . . .
N21 N 0.31062(15) 0.0938(3) 0.26831(11) 0.0347(11) Uani 1 1 d . . .
N22 N 0.08120(15) 0.1026(2) 0.08130(11) 0.0284(9) Uani 1 1 d . . .
N23 N 0.12386(15) 0.0938(2) 0.06651(11) 0.0282(9) Uani 1 1 d . . .
N24 N 0.08917(14) -0.0117(3) 0.11896(11) 0.0278(9) Uani 1 1 d . . .
N25 N 0.13523(14) -0.0316(2) 0.11149(11) 0.0268(9) Uani 1 1 d . . .
N26 N 0.04484(14) -0.0225(2) 0.06163(11) 0.0266(9) Uani 1 1 d . . .
N27 N 0.08376(14) -0.0522(2) 0.04688(10) 0.0258(9) Uani 1 1 d . . .
C1 C 0.50670(18) 0.0075(4) 0.17149(13) 0.0361(13) Uani 1 1 d . . .
C2 C 0.44103(18) -0.0055(3) 0.11300(12) 0.0258(10) Uani 1 1 d . . .
C3 C 0.49132(19) -0.1203(3) 0.14243(13) 0.0320(12) Uani 1 1 d . . .
C4 C 0.32467(16) 0.0428(3) 0.17359(13) 0.0263(10) Uani 1 1 d . . .
C5 C 0.3476(2) 0.1654(5) 0.21061(18) 0.058(2) Uani 1 1 d . . .
C6 C 0.38589(19) 0.0403(4) 0.23252(14) 0.0469(17) Uani 1 1 d . . .
C7 C 0.18280(18) -0.1110(3) 0.06207(14) 0.0315(11) Uani 1 1 d . . .
C8 C 0.21474(18) 0.0233(3) 0.07786(13) 0.0291(11) Uani 1 1 d . . .
C9 C 0.16390(18) 0.0033(3) 0.01757(14) 0.0286(11) Uani 1 1 d . . .
C10 C 0.5075(2) 0.1567(3) 0.12178(17) 0.0469(16) Uani 1 1 d . . .
C11 C 0.5329(3) 0.2139(4) 0.10701(18) 0.057(2) Uani 1 1 d . . .
C12 C 0.5661(3) 0.1775(3) 0.08852(16) 0.0484(17) Uani 1 1 d . . .
C13 C 0.6035(3) 0.2122(4) 0.06802(18) 0.068(2) Uani 1 1 d . . .
H13A H 0.6125 0.1744 0.0513 0.103 Uiso 1 1 calc R . .
H13B H 0.6326 0.2265 0.0831 0.103 Uiso 1 1 calc R . .
H13C H 0.5898 0.2584 0.0563 0.103 Uiso 1 1 calc R . .
C14 C 0.5267(4) 0.3004(4) 0.1108(2) 0.085(3) Uani 1 1 d . . .
H14A H 0.4922 0.3142 0.1054 0.127 Uiso 1 1 calc R . .
H14B H 0.5465 0.3274 0.0952 0.127 Uiso 1 1 calc R . .
H14C H 0.5374 0.3157 0.1341 0.127 Uiso 1 1 calc R . .
C15 C 0.4684(3) 0.1669(4) 0.1453(2) 0.072(2) Uani 1 1 d . . .
H15A H 0.4465 0.1220 0.1434 0.108 Uiso 1 1 calc R . .
H15B H 0.4496 0.2139 0.1392 0.108 Uiso 1 1 calc R . .
H15C H 0.4836 0.1713 0.1687 0.108 Uiso 1 1 calc R . .
C16 C 0.48680(17) -0.1028(3) 0.05533(11) 0.0219(9) Uani 1 1 d . . .
C17 C 0.50611(18) -0.1018(3) 0.02428(12) 0.0255(10) Uani 1 1 d . . .
C18 C 0.54526(18) -0.0513(3) 0.02792(12) 0.0264(10) Uani 1 1 d . . .
C19 C 0.5804(2) -0.0306(4) 0.00304(13) 0.0354(12) Uani 1 1 d . . .
H19A H 0.5926 0.0220 0.0076 0.053 Uiso 1 1 calc R . .
H19B H 0.5638 -0.0333 -0.0200 0.053 Uiso 1 1 calc R . .
H19C H 0.6079 -0.0671 0.0052 0.053 Uiso 1 1 calc R . .
C20 C 0.4886(2) -0.1460(3) -0.00725(14) 0.0411(14) Uani 1 1 d . . .
H20A H 0.4989 -0.1192 -0.0271 0.062 Uiso 1 1 calc R . .
H20B H 0.4528 -0.1494 -0.0092 0.062 Uiso 1 1 calc R . .
H20C H 0.5026 -0.1982 -0.0060 0.062 Uiso 1 1 calc R . .
C21 C 0.44286(18) -0.1471(3) 0.06355(13) 0.0292(11) Uani 1 1 d . . .
H21A H 0.4453 -0.1576 0.0880 0.044 Uiso 1 1 calc R . .
H21B H 0.4411 -0.1961 0.0511 0.044 Uiso 1 1 calc R . .
H21C H 0.4133 -0.1165 0.0570 0.044 Uiso 1 1 calc R . .
C22 C 0.61144(17) -0.0781(3) 0.15794(12) 0.0248(10) Uani 1 1 d . . .
C23 C 0.65907(18) -0.0768(3) 0.14871(12) 0.0271(10) Uani 1 1 d . . .
C24 C 0.65678(18) -0.0362(3) 0.11840(13) 0.0287(11) Uani 1 1 d . . .
C25 C 0.69639(19) -0.0178(4) 0.09664(15) 0.0413(14) Uani 1 1 d . . .
H25A H 0.6981 0.0383 0.0934 0.062 Uiso 1 1 calc R . .
H25B H 0.6894 -0.0432 0.0746 0.062 Uiso 1 1 calc R . .
H25C H 0.7278 -0.0365 0.1076 0.062 Uiso 1 1 calc R . .
C26 C 0.70348(19) -0.1109(3) 0.16822(14) 0.0354(12) Uani 1 1 d . . .
H26A H 0.6955 -0.1621 0.1767 0.053 Uiso 1 1 calc R . .
H26B H 0.7143 -0.0770 0.1874 0.053 Uiso 1 1 calc R . .
H26C H 0.7297 -0.1157 0.1533 0.053 Uiso 1 1 calc R . .
C27 C 0.59493(19) -0.1137(3) 0.18925(13) 0.0328(12) Uani 1 1 d . . .
H27A H 0.5844 -0.0729 0.2041 0.049 Uiso 1 1 calc R . .
H27B H 0.6221 -0.1428 0.2012 0.049 Uiso 1 1 calc R . .
H27C H 0.5675 -0.1489 0.1830 0.049 Uiso 1 1 calc R . .
C28 C 0.3139(2) -0.1107(4) 0.22237(14) 0.0430(15) Uani 1 1 d . . .
C29 C 0.2841(3) -0.1665(4) 0.23524(15) 0.0478(16) Uani 1 1 d . . .
C30 C 0.2486(2) -0.1266(4) 0.24958(15) 0.0434(14) Uani 1 1 d . . .
C31 C 0.2077(3) -0.1580(4) 0.26846(18) 0.0544(18) Uani 1 1 d . . .
H31A H 0.1868 -0.1152 0.2745 0.082 Uiso 1 1 calc R . .
H31B H 0.2216 -0.1842 0.2892 0.082 Uiso 1 1 calc R . .
H31C H 0.1882 -0.1949 0.2540 0.082 Uiso 1 1 calc R . .
C32 C 0.2900(3) -0.2524(4) 0.23361(19) 0.069(2) Uani 1 1 d . . .
H32A H 0.2620 -0.2776 0.2426 0.104 Uiso 1 1 calc R . .
H32B H 0.3203 -0.2677 0.2472 0.104 Uiso 1 1 calc R . .
H32C H 0.2916 -0.2682 0.2100 0.104 Uiso 1 1 calc R . .
C33 C 0.3591(3) -0.1257(4) 0.20529(16) 0.058(2) Uani 1 1 d . . .
H33A H 0.3625 -0.0858 0.1881 0.087 Uiso 1 1 calc R . .
H33B H 0.3568 -0.1767 0.1944 0.087 Uiso 1 1 calc R . .
H33C H 0.3878 -0.1244 0.2222 0.087 Uiso 1 1 calc R . .
C34 C 0.22666(18) 0.1401(3) 0.18110(13) 0.0288(11) Uani 1 1 d . . .
C35 C 0.17649(18) 0.1406(3) 0.18432(13) 0.0303(11) Uani 1 1 d . . .
C36 C 0.17032(17) 0.0983(3) 0.21308(14) 0.0301(11) Uani 1 1 d . . .
C37 C 0.12468(19) 0.0840(4) 0.22976(16) 0.0410(14) Uani 1 1 d . . .
H37A H 0.1198 0.0282 0.2322 0.062 Uiso 1 1 calc R . .
H37B H 0.0966 0.1062 0.2158 0.062 Uiso 1 1 calc R . .
H37C H 0.1276 0.1084 0.2522 0.062 Uiso 1 1 calc R . .
C38 C 0.1373(2) 0.1774(4) 0.16044(16) 0.0432(14) Uani 1 1 d . . .
H38A H 0.1073 0.1822 0.1717 0.065 Uiso 1 1 calc R . .
H38B H 0.1310 0.1451 0.1401 0.065 Uiso 1 1 calc R . .
H38C H 0.1481 0.2288 0.1539 0.065 Uiso 1 1 calc R . .
C39 C 0.2513(2) 0.1785(3) 0.15367(15) 0.0389(13) Uani 1 1 d . . .
H39A H 0.2859 0.1870 0.1615 0.058 Uiso 1 1 calc R . .
H39B H 0.2355 0.2283 0.1480 0.058 Uiso 1 1 calc R . .
H39C H 0.2487 0.1454 0.1335 0.058 Uiso 1 1 calc R . .
C40 C 0.33618(19) 0.1328(4) 0.29375(14) 0.0374(13) Uani 1 1 d . . .
C41 C 0.3095(2) 0.1349(4) 0.32196(13) 0.0391(14) Uani 1 1 d . . .
C42 C 0.2668(2) 0.0948(3) 0.31262(13) 0.0365(13) Uani 1 1 d . . .
C43 C 0.2243(2) 0.0794(4) 0.33261(15) 0.0495(16) Uani 1 1 d . . .
H43A H 0.1945 0.1020 0.3208 0.074 Uiso 1 1 calc R . .
H43B H 0.2306 0.1027 0.3552 0.074 Uiso 1 1 calc R . .
H43C H 0.2199 0.0234 0.3349 0.074 Uiso 1 1 calc R . .
C44 C 0.3248(2) 0.1730(4) 0.35530(14) 0.0472(16) Uani 1 1 d . . .
H44A H 0.2958 0.1832 0.3672 0.071 Uiso 1 1 calc R . .
H44B H 0.3414 0.2219 0.3514 0.071 Uiso 1 1 calc R . .
H44C H 0.3471 0.1387 0.3692 0.071 Uiso 1 1 calc R . .
C45 C 0.3858(2) 0.1649(4) 0.29187(17) 0.0531(19) Uani 1 1 d . . .
H45A H 0.3857 0.1985 0.2719 0.080 Uiso 1 1 calc R . .
H45B H 0.4091 0.1225 0.2901 0.080 Uiso 1 1 calc R . .
H45C H 0.3955 0.1951 0.3124 0.080 Uiso 1 1 calc R . .
C46 C 0.1402(2) 0.1651(3) 0.06027(14) 0.0327(12) Uani 1 1 d . . .
C47 C 0.1082(2) 0.2198(3) 0.07107(14) 0.0383(13) Uani 1 1 d . . .
C48 C 0.0714(2) 0.1790(3) 0.08426(14) 0.0350(12) Uani 1 1 d . . .
C49 C 0.0275(2) 0.2070(4) 0.10008(16) 0.0493(16) Uani 1 1 d . . .
H49A H 0.0279 0.2637 0.1011 0.074 Uiso 1 1 calc R . .
H49B H 0.0280 0.1861 0.1231 0.074 Uiso 1 1 calc R . .
H49C H -0.0023 0.1897 0.0864 0.074 Uiso 1 1 calc R . .
C50 C 0.1143(3) 0.3063(3) 0.07001(19) 0.0535(18) Uani 1 1 d . . .
H50A H 0.0869 0.3312 0.0799 0.080 Uiso 1 1 calc R . .
H50B H 0.1148 0.3231 0.0464 0.080 Uiso 1 1 calc R . .
H50C H 0.1451 0.3209 0.0831 0.080 Uiso 1 1 calc R . .
C51 C 0.1855(2) 0.1816(4) 0.04396(17) 0.0456(15) Uani 1 1 d . . .
H51A H 0.1926 0.1381 0.0294 0.068 Uiso 1 1 calc R . .
H51B H 0.2129 0.1890 0.0615 0.068 Uiso 1 1 calc R . .
H51C H 0.1808 0.2287 0.0302 0.068 Uiso 1 1 calc R . .
C52 C 0.15745(18) -0.0667(3) 0.13921(12) 0.0274(10) Uani 1 1 d . . .
C53 C 0.12483(19) -0.0715(3) 0.16404(13) 0.0295(11) Uani 1 1 d . . .
C54 C 0.08244(19) -0.0360(3) 0.15040(13) 0.0301(11) Uani 1 1 d . . .
C55 C 0.0352(2) -0.0224(4) 0.16567(15) 0.0409(13) Uani 1 1 d . . .
H55A H 0.0081 -0.0450 0.1510 0.061 Uiso 1 1 calc R . .
H55B H 0.0299 0.0334 0.1679 0.061 Uiso 1 1 calc R . .
H55C H 0.0369 -0.0467 0.1881 0.061 Uiso 1 1 calc R . .
C56 C 0.1352(2) -0.1089(4) 0.19787(14) 0.0395(13) Uani 1 1 d . . .
H56A H 0.1502 -0.1597 0.1951 0.059 Uiso 1 1 calc R . .
H56B H 0.1046 -0.1154 0.2083 0.059 Uiso 1 1 calc R . .
H56C H 0.1577 -0.0763 0.2125 0.059 Uiso 1 1 calc R . .
C57 C 0.20916(19) -0.0934(4) 0.14269(14) 0.0361(12) Uani 1 1 d . . .
H57A H 0.2302 -0.0524 0.1350 0.054 Uiso 1 1 calc R . .
H57B H 0.2121 -0.1397 0.1288 0.054 Uiso 1 1 calc R . .
H57C H 0.2193 -0.1055 0.1665 0.054 Uiso 1 1 calc R . .
C58 C 0.06511(19) -0.0987(3) 0.02146(13) 0.0276(10) Uani 1 1 d . . .
C59 C 0.01411(19) -0.0984(3) 0.02006(14) 0.0325(12) Uani 1 1 d . . .
C60 C 0.00276(18) -0.0503(3) 0.04560(14) 0.0302(11) Uani 1 1 d . . .
C61 C -0.0464(2) -0.0289(4) 0.05625(17) 0.0449(15) Uani 1 1 d . . .
H61A H -0.0476 0.0270 0.0601 0.067 Uiso 1 1 calc R . .
H61B H -0.0517 -0.0563 0.0772 0.067 Uiso 1 1 calc R . .
H61C H -0.0720 -0.0435 0.0383 0.067 Uiso 1 1 calc R . .
C62 C -0.0220(2) -0.1403(4) -0.00439(17) 0.0476(16) Uani 1 1 d . . .
H62A H -0.0463 -0.1035 -0.0147 0.071 Uiso 1 1 calc R . .
H62B H -0.0386 -0.1804 0.0078 0.071 Uiso 1 1 calc R . .
H62C H -0.0048 -0.1645 -0.0222 0.071 Uiso 1 1 calc R . .
C63 C 0.0965(2) -0.1417(3) -0.00085(14) 0.0360(12) Uani 1 1 d . . .
H63A H 0.1274 -0.1559 0.0122 0.054 Uiso 1 1 calc R . .
H63B H 0.1033 -0.1087 -0.0200 0.054 Uiso 1 1 calc R . .
H63C H 0.0795 -0.1886 -0.0094 0.054 Uiso 1 1 calc R . .
O1 O 0.4893(2) -0.0951(4) 0.23604(16) 0.0253(14) Uani 0.50 1 d P . .
C64 C 0.5000 -0.1595(6) 0.2500 0.098(6) Uani 1 2 d S . .
O2 O 0.4848(3) 0.1429(4) 0.24140(17) 0.0291(15) Uani 0.50 1 d P . .
C65 C 0.4965(5) 0.2080(7) 0.2396(3) 0.045(3) Uani 0.50 1 d P . .
O3 O 0.31272(14) -0.0954(2) 0.08988(10) 0.0371(9) Uani 1 1 d . . .
C66 C 0.3299(3) -0.1502(4) 0.11407(18) 0.0508(16) Uani 1 1 d . . .
H66A H 0.3292 -0.2016 0.1036 0.076 Uiso 1 1 calc R . .
H66B H 0.3089 -0.1502 0.1327 0.076 Uiso 1 1 calc R . .
H66C H 0.3635 -0.1374 0.1229 0.076 Uiso 1 1 calc R . .
O4 O 0.33064(14) 0.0164(3) 0.04108(10) 0.0417(10) Uani 1 1 d . . .
C67 C 0.2980(2) 0.0640(6) 0.01730(18) 0.067(2) Uani 1 1 d . . .
H67A H 0.3100 0.0632 -0.0052 0.100 Uiso 1 1 calc R . .
H67B H 0.2977 0.1173 0.0256 0.100 Uiso 1 1 calc R . .
H67C H 0.2647 0.0428 0.0157 0.100 Uiso 1 1 calc R . .
O5 O 0.34227(15) 0.1427(2) 0.08887(12) 0.0448(10) Uani 1 1 d . . .
C68 C 0.3839(3) 0.1721(5) 0.0705(3) 0.074(3) Uani 1 1 d . . .
H68A H 0.4002 0.2150 0.0833 0.111 Uiso 1 1 calc R . .
H68B H 0.3712 0.1903 0.0479 0.111 Uiso 1 1 calc R . .
H68C H 0.4075 0.1302 0.0683 0.111 Uiso 1 1 calc R . .
O6 O 0.2912(2) 0.2750(3) 0.08569(16) 0.0776(16) Uani 1 1 d . . .
C69 C 0.2897(4) 0.3208(7) 0.0543(3) 0.096(3) Uani 1 1 d . . .
O7 O 0.3242(3) -0.1119(4) 0.00326(16) 0.107(3) Uani 1 1 d . . .
C70 C 0.3150(3) -0.1883(6) 0.0147(3) 0.092(3) Uani 1 1 d . . .
O8 O 0.2402(3) -0.0721(5) -0.04397(19) 0.0365(17) Uani 0.50 1 d P A 1
C71 C 0.2201(6) -0.1400(7) -0.0573(4) 0.052(3) Uani 0.50 1 d P A 1
O81 O 0.2840(6) -0.1638(8) -0.0543(4) 0.103(4) Uani 0.50 1 d P B 2
O9 O 0.3925(3) 0.3442(5) 0.1731(2) 0.147(3) Uiso 1 1 d . . .
C72 C 0.4201(5) 0.3995(9) 0.2005(4) 0.164(5) Uiso 1 1 d . . .
O10 O 0.8215(3) -0.1090(4) 0.12834(18) 0.119(2) Uiso 1 1 d . . .
C73 C 0.8463(6) -0.0488(9) 0.1084(4) 0.162(5) Uiso 1 1 d . . .
O11 O 0.4888(4) -0.3233(7) 0.1877(3) 0.189(4) Uiso 1 1 d . . .
C74 C 0.4376(9) -0.3414(14) 0.1831(6) 0.238(9) Uiso 1 1 d . . .
O12 O 0.5000 -0.3994(12) 0.2500 0.241(7) Uiso 1 2 d S . .

loop_
_atom_site_aniso_label
_atom_site_aniso_U_11
_atom_site_aniso_U_22
_atom_site_aniso_U_33
_atom_site_aniso_U_23
_atom_site_aniso_U_13
_atom_site_aniso_U_12
Fe1 0.0193(3) 0.0296(4) 0.0170(3) -0.0024(3) -0.0003(2) 0.0074(3)
Fe2 0.0146(3) 0.0439(4) 0.0267(4) -0.0142(3) -0.0014(3) 0.0026(3)
Fe3 0.0169(3) 0.0247(3) 0.0260(4) 0.0007(3) -0.0028(3) 0.0027(3)
Ni1 0.0156(4) 0.0227(4) 0.0176(4) 0.000 -0.0031(3) 0.000
Ni2 0.0162(3) 0.0290(3) 0.0264(3) -0.0026(3) 0.0002(2) 0.0022(2)
B1 0.027(3) 0.037(3) 0.024(3) 0.007(2) -0.001(2) -0.007(2)
B2 0.024(3) 0.045(4) 0.030(3) 0.004(3) 0.001(2) 0.002(3)
B3 0.019(3) 0.041(3) 0.032(3) -0.005(3) -0.003(2) 0.010(2)
N1 0.016(2) 0.109(5) 0.026(3) -0.025(3) -0.0051(18) 0.021(3)
N2 0.020(2) 0.035(2) 0.029(2) -0.0003(18) 0.0026(17) 0.0093(17)
N3 0.049(3) 0.065(4) 0.061(4) 0.037(3) 0.021(3) 0.009(3)
N4 0.0152(18) 0.032(2) 0.029(2) -0.0056(18) -0.0033(16) 0.0069(16)
N5 0.107(6) 0.097(5) 0.124(7) -0.075(5) 0.091(5) -0.074(5)
N6 0.021(2) 0.144(6) 0.021(2) -0.033(3) -0.0041(19) 0.018(3)
N7 0.046(3) 0.044(3) 0.054(3) 0.009(2) 0.016(2) 0.018(2)
N8 0.021(2) 0.042(2) 0.027(2) 0.0013(19) -0.0010(17) 0.0002(18)
N9 0.036(3) 0.049(3) 0.034(3) 0.004(2) 0.001(2) -0.001(2)
N10 0.036(2) 0.029(2) 0.028(2) 0.0021(18) -0.0121(19) -0.0058(19)
N11 0.034(2) 0.023(2) 0.041(3) -0.0068(19) -0.014(2) 0.0059(18)
N12 0.0199(19) 0.029(2) 0.0179(19) 0.0040(16) 0.0026(15) 0.0002(16)
N13 0.0185(18) 0.026(2) 0.0174(18) 0.0023(15) 0.0021(14) 0.0012(15)
N14 0.021(2) 0.034(2) 0.021(2) 0.0026(17) -0.0028(16) -0.0002(17)
N15 0.0211(19) 0.033(2) 0.0154(18) -0.0015(16) -0.0008(15) 0.0056(16)
N16 0.034(2) 0.042(3) 0.032(2) 0.004(2) -0.005(2) 0.005(2)
N17 0.029(2) 0.047(3) 0.024(2) -0.0018(19) -0.0028(18) 0.012(2)
N18 0.0159(19) 0.038(2) 0.031(2) -0.0016(19) -0.0012(16) -0.0009(17)
N19 0.0198(19) 0.035(2) 0.025(2) -0.0057(18) 0.0011(16) 0.0005(17)
N20 0.026(2) 0.049(3) 0.024(2) -0.002(2) -0.0016(17) 0.008(2)
N21 0.0166(19) 0.060(3) 0.026(2) -0.014(2) -0.0020(17) 0.006(2)
N22 0.025(2) 0.029(2) 0.030(2) -0.0075(18) -0.0061(17) 0.0076(17)
N23 0.029(2) 0.025(2) 0.029(2) -0.0024(17) -0.0058(17) 0.0008(17)
N24 0.0189(19) 0.035(2) 0.029(2) -0.0052(18) -0.0006(16) 0.0043(17)
N25 0.0171(19) 0.035(2) 0.027(2) -0.0010(18) -0.0030(16) 0.0014(17)
N26 0.0176(19) 0.030(2) 0.031(2) -0.0019(18) -0.0028(16) 0.0021(16)
N27 0.022(2) 0.026(2) 0.028(2) -0.0028(17) -0.0039(16) 0.0032(16)
C1 0.017(2) 0.062(4) 0.027(3) -0.015(3) -0.005(2) 0.014(2)
C2 0.026(3) 0.031(3) 0.020(2) -0.0024(19) 0.0042(19) 0.008(2)
C3 0.031(3) 0.042(3) 0.024(3) 0.007(2) 0.006(2) 0.012(2)
C4 0.012(2) 0.034(3) 0.032(3) -0.007(2) -0.0017(18) 0.0031(19)
C5 0.038(3) 0.078(5) 0.063(4) -0.046(4) 0.029(3) -0.024(3)
C6 0.022(3) 0.094(5) 0.023(3) -0.029(3) -0.003(2) 0.013(3)
C7 0.025(2) 0.033(3) 0.037(3) 0.010(2) 0.005(2) 0.009(2)
C8 0.023(3) 0.038(3) 0.024(2) 0.004(2) -0.0035(19) 0.000(2)
C9 0.021(2) 0.030(3) 0.033(3) 0.002(2) -0.003(2) 0.003(2)
C10 0.050(4) 0.032(3) 0.053(4) -0.014(3) -0.024(3) 0.012(3)
C11 0.081(5) 0.027(3) 0.054(4) -0.008(3) -0.035(4) 0.003(3)
C12 0.068(4) 0.029(3) 0.041(3) 0.010(3) -0.033(3) -0.016(3)
C13 0.093(6) 0.051(4) 0.051(4) 0.023(3) -0.037(4) -0.041(4)
C14 0.128(8) 0.027(3) 0.088(6) -0.010(4) -0.046(6) 0.003(4)
C15 0.071(5) 0.049(4) 0.091(6) -0.036(4) -0.012(4) 0.033(4)
C16 0.022(2) 0.023(2) 0.020(2) 0.0007(18) -0.0023(18) 0.0049(18)
C17 0.029(2) 0.029(2) 0.017(2) -0.0021(19) -0.0014(19) 0.008(2)
C18 0.027(2) 0.032(3) 0.020(2) 0.003(2) 0.0051(19) 0.007(2)
C19 0.034(3) 0.050(3) 0.025(3) 0.008(2) 0.009(2) 0.008(2)
C20 0.057(4) 0.040(3) 0.025(3) -0.008(2) -0.003(3) 0.003(3)
C21 0.026(2) 0.027(3) 0.033(3) -0.005(2) -0.003(2) -0.004(2)
C22 0.025(2) 0.029(2) 0.020(2) -0.0045(19) -0.0002(18) 0.007(2)
C23 0.025(2) 0.030(3) 0.024(2) -0.010(2) -0.0068(19) 0.006(2)
C24 0.022(2) 0.035(3) 0.029(3) -0.007(2) 0.000(2) -0.003(2)
C25 0.023(3) 0.062(4) 0.039(3) 0.000(3) 0.003(2) -0.009(3)
C26 0.026(3) 0.038(3) 0.039(3) -0.007(2) -0.009(2) 0.009(2)
C27 0.030(3) 0.044(3) 0.024(3) 0.006(2) 0.001(2) 0.015(2)
C28 0.057(4) 0.040(3) 0.028(3) -0.001(2) -0.013(3) 0.020(3)
C29 0.067(4) 0.042(3) 0.030(3) 0.003(3) -0.019(3) 0.013(3)
C30 0.051(4) 0.041(3) 0.034(3) 0.006(3) -0.016(3) -0.002(3)
C31 0.055(4) 0.051(4) 0.053(4) 0.012(3) -0.018(3) -0.014(3)
C32 0.107(7) 0.046(4) 0.050(4) 0.002(3) -0.018(4) 0.018(4)
C33 0.074(5) 0.066(4) 0.032(3) 0.000(3) -0.001(3) 0.041(4)
C34 0.029(3) 0.028(3) 0.029(3) -0.009(2) 0.001(2) 0.005(2)
C35 0.027(2) 0.030(3) 0.032(3) -0.011(2) -0.009(2) 0.004(2)
C36 0.015(2) 0.034(3) 0.039(3) -0.010(2) -0.005(2) 0.002(2)
C37 0.021(3) 0.045(3) 0.056(4) -0.007(3) 0.002(2) -0.002(2)
C38 0.040(3) 0.040(3) 0.045(3) -0.008(3) -0.018(3) 0.009(3)
C39 0.050(3) 0.030(3) 0.039(3) 0.000(2) 0.017(3) 0.012(3)
C40 0.025(3) 0.052(3) 0.034(3) -0.020(3) -0.005(2) 0.013(2)
C41 0.041(3) 0.051(3) 0.023(3) -0.009(2) -0.007(2) 0.024(3)
C42 0.038(3) 0.047(3) 0.023(3) 0.002(2) -0.002(2) 0.014(3)
C43 0.053(4) 0.069(4) 0.027(3) 0.008(3) 0.008(3) 0.016(3)
C44 0.056(4) 0.057(4) 0.026(3) -0.012(3) -0.008(3) 0.020(3)
C45 0.024(3) 0.083(5) 0.051(4) -0.044(4) -0.004(3) 0.005(3)
C46 0.035(3) 0.027(3) 0.033(3) 0.000(2) -0.011(2) 0.002(2)
C47 0.047(3) 0.027(3) 0.036(3) -0.004(2) -0.019(3) 0.004(2)
C48 0.039(3) 0.031(3) 0.032(3) -0.005(2) -0.013(2) 0.011(2)
C49 0.053(4) 0.048(4) 0.045(4) -0.009(3) -0.008(3) 0.027(3)
C50 0.064(4) 0.030(3) 0.061(4) -0.007(3) -0.018(3) 0.008(3)
C51 0.042(3) 0.035(3) 0.057(4) 0.007(3) -0.007(3) -0.006(3)
C52 0.024(2) 0.031(3) 0.026(2) 0.002(2) -0.0031(19) 0.000(2)
C53 0.029(3) 0.035(3) 0.024(2) -0.004(2) -0.001(2) -0.005(2)
C54 0.028(3) 0.034(3) 0.027(3) -0.010(2) -0.001(2) -0.002(2)
C55 0.034(3) 0.052(4) 0.037(3) -0.009(3) 0.007(2) 0.006(3)
C56 0.047(3) 0.045(3) 0.025(3) 0.000(2) -0.002(2) -0.005(3)
C57 0.026(3) 0.049(3) 0.032(3) 0.014(2) -0.004(2) 0.005(2)
C58 0.034(3) 0.022(2) 0.026(2) 0.0020(19) -0.003(2) 0.000(2)
C59 0.029(3) 0.034(3) 0.032(3) 0.005(2) -0.013(2) -0.005(2)
C60 0.019(2) 0.033(3) 0.036(3) 0.006(2) -0.010(2) 0.000(2)
C61 0.023(3) 0.058(4) 0.051(4) 0.004(3) -0.008(2) 0.004(3)
C62 0.047(4) 0.038(3) 0.052(4) -0.001(3) -0.025(3) -0.009(3)
C63 0.046(3) 0.031(3) 0.029(3) -0.006(2) -0.003(2) 0.000(2)
O1 0.032(4) 0.023(3) 0.019(3) -0.006(3) -0.007(3) -0.002(3)
C64 0.175(15) 0.024(5) 0.112(11) 0.000 0.103(11) 0.000
O2 0.042(5) 0.023(3) 0.023(4) 0.001(3) 0.005(3) -0.003(3)
C65 0.041(7) 0.047(7) 0.048(9) 0.012(5) 0.011(8) 0.014(6)
O3 0.043(2) 0.0264(19) 0.042(2) -0.0065(16) 0.0033(17) -0.0020(16)
C66 0.051(4) 0.043(3) 0.058(4) 0.004(3) 0.002(3) 0.007(3)
O4 0.0254(19) 0.072(3) 0.027(2) 0.0045(19) 0.0026(15) -0.0019(19)
C67 0.033(3) 0.125(7) 0.042(4) 0.026(4) 0.000(3) 0.008(4)
O5 0.036(2) 0.030(2) 0.065(3) 0.0078(19) -0.006(2) 0.0010(17)
C68 0.048(4) 0.055(4) 0.121(8) 0.024(5) 0.016(4) 0.000(4)
O6 0.094(4) 0.058(3) 0.084(4) 0.009(3) 0.026(3) 0.010(3)
C69 0.080(6) 0.120(8) 0.090(7) 0.050(6) 0.030(5) 0.015(6)
O7 0.116(5) 0.133(6) 0.080(4) -0.063(4) 0.050(4) -0.085(5)
C70 0.062(5) 0.084(6) 0.135(9) -0.062(6) 0.037(5) -0.023(5)
O8 0.033(4) 0.044(4) 0.034(4) 0.003(3) 0.012(3) -0.002(3)
C71 0.075(9) 0.029(6) 0.054(8) -0.021(6) 0.023(7) -0.013(6)
O81 0.133(13) 0.069(8) 0.109(11) -0.004(8) 0.025(9) 0.005(8)

loop_
_atom_type_symbol
_atom_type_description
_atom_type_scat_dispersion_real
_atom_type_scat_dispersion_imag
_atom_type_scat_source
C C 0.0033 0.0016 'International Tables Vol C Tables 4.2.6.8 and 6.1.1.4'
H H 0.0000 0.0000 'International Tables Vol C Tables 4.2.6.8 and 6.1.1.4'
B B 0.0013 0.0007 'International Tables Vol C Tables 4.2.6.8 and 6.1.1.4'
N N 0.0061 0.0033 'International Tables Vol C Tables 4.2.6.8 and 6.1.1.4'
O O 0.0106 0.0060 'International Tables Vol C Tables 4.2.6.8 and 6.1.1.4'
Fe Fe 0.3463 0.8444 'International Tables Vol C Tables 4.2.6.8 and 6.1.1.4'
Ni Ni 0.3393 1.1124 'International Tables Vol C Tables 4.2.6.8 and 6.1.1.4'

loop_
_geom_angle_atom_site_label_1
_geom_angle_atom_site_label_2
_geom_angle_atom_site_label_3
_geom_angle
_geom_angle_site_symmetry_1
_geom_angle_site_symmetry_3
_geom_angle_publ_flag
C1 Fe1 C3 81.5(3) . . ?
C1 Fe1 C2 93.4(2) . . ?
C3 Fe1 C2 85.9(2) . . ?
C1 Fe1 N15 90.89(18) . . ?
C3 Fe1 N15 94.7(2) . . ?
C2 Fe1 N15 175.72(18) . . ?
C1 Fe1 N11 90.6(2) . . ?
C3 Fe1 N11 171.0(2) . . ?
C2 Fe1 N11 90.2(2) . . ?
N15 Fe1 N11 89.79(18) . . ?
C1 Fe1 N13 178.7(2) . . ?
C3 Fe1 N13 97.20(19) . . ?
C2 Fe1 N13 86.40(17) . . ?
N15 Fe1 N13 89.33(15) . . ?
N11 Fe1 N13 90.68(18) . . ?
C6 Fe2 C5 82.2(3) . . ?
C6 Fe2 C4 91.2(2) . . ?
C5 Fe2 C4 85.9(2) . . ?
C6 Fe2 N17 91.8(3) . . ?
C5 Fe2 N17 173.1(2) . . ?
C4 Fe2 N17 90.7(2) . . ?
C6 Fe2 N21 90.76(19) . . ?
C5 Fe2 N21 94.4(2) . . ?
C4 Fe2 N21 178.07(18) . . ?
N17 Fe2 N21 89.1(2) . . ?
C6 Fe2 N19 178.2(3) . . ?
C5 Fe2 N19 96.0(3) . . ?
C4 Fe2 N19 88.32(18) . . ?
N17 Fe2 N19 89.91(18) . . ?
N21 Fe2 N19 89.76(17) . . ?
C8 Fe3 C7 83.1(2) . . ?
C8 Fe3 C9 88.1(2) . . ?
C7 Fe3 C9 87.5(2) . . ?
C8 Fe3 N23 90.9(2) . . ?
C7 Fe3 N23 173.9(2) . . ?
C9 Fe3 N23 91.2(2) . . ?
C8 Fe3 N25 93.17(19) . . ?
C7 Fe3 N25 92.0(2) . . ?
C9 Fe3 N25 178.6(2) . . ?
N23 Fe3 N25 89.45(18) . . ?
C8 Fe3 N27 177.0(2) . . ?
C7 Fe3 N27 95.6(2) . . ?
C9 Fe3 N27 89.09(19) . . ?
N23 Fe3 N27 90.30(17) . . ?
N25 Fe3 N27 89.64(17) . . ?
N6 Ni1 N6 177.6(4) . 2_655 ?
N6 Ni1 N1 89.08(18) . . ?
N6 Ni1 N1 90.98(18) 2_655 . ?
N6 Ni1 N1 90.98(18) . 2_655 ?
N6 Ni1 N1 89.08(18) 2_655 2_655 ?
N1 Ni1 N1 177.1(4) . 2_655 ?
N6 Ni1 O2 76.7(3) . . ?
N6 Ni1 O2 100.9(3) 2_655 . ?
N1 Ni1 O2 84.2(3) . . ?
N1 Ni1 O2 98.6(3) 2_655 . ?
N6 Ni1 O2 100.9(3) . 2_655 ?
N6 Ni1 O2 76.7(3) 2_655 2_655 ?
N1 Ni1 O2 98.6(3) . 2_655 ?
N1 Ni1 O2 84.2(3) 2_655 2_655 ?
O2 Ni1 O2 28.1(4) . 2_655 ?
N6 Ni1 O1 82.1(3) . . ?
N6 Ni1 O1 100.3(3) 2_655 . ?
N1 Ni1 O1 75.2(3) . . ?
N1 Ni1 O1 102.0(3) 2_655 . ?
O2 Ni1 O1 150.5(2) . . ?
O2 Ni1 O1 173.2(3) 2_655 . ?
N6 Ni1 O1 100.3(3) . 2_655 ?
N6 Ni1 O1 82.1(3) 2_655 2_655 ?
N1 Ni1 O1 102.0(3) . 2_655 ?
N1 Ni1 O1 75.2(3) 2_655 2_655 ?
O2 Ni1 O1 173.2(3) . 2_655 ?
O2 Ni1 O1 150.5(2) 2_655 2_655 ?
O1 Ni1 O1 32.4(3) . 2_655 ?
N2 Ni2 N8 176.80(19) . . ?
N2 Ni2 N4 88.12(16) . . ?
N8 Ni2 N4 91.60(16) . . ?
N2 Ni2 O5 90.71(17) . . ?
N8 Ni2 O5 92.49(17) . . ?
N4 Ni2 O5 94.14(18) . . ?
N2 Ni2 O4 92.31(16) . . ?
N8 Ni2 O4 87.90(16) . . ?
N4 Ni2 O4 178.73(18) . . ?
O5 Ni2 O4 87.04(18) . . ?
N2 Ni2 O3 91.33(17) . . ?
N8 Ni2 O3 85.53(17) . . ?
N4 Ni2 O3 95.62(16) . . ?
O5 Ni2 O3 170.09(17) . . ?
O4 Ni2 O3 83.18(17) . . ?
N10 B1 N12 109.4(4) . . ?
N10 B1 N14 108.3(4) . . ?
N12 B1 N14 107.1(4) . . ?
N10 B1 H1 110.7 . . ?
N12 B1 H1 110.7 . . ?
N14 B1 H1 110.6 . . ?
N18 B2 N16 108.5(5) . . ?
N18 B2 N20 107.3(5) . . ?
N16 B2 N20 108.0(4) . . ?
N18 B2 H2 110.9 . . ?
N16 B2 H2 110.9 . . ?
N20 B2 H2 111.0 . . ?
N26 B3 N22 108.1(4) . . ?
N26 B3 N24 107.8(4) . . ?
N22 B3 N24 107.5(4) . . ?
N26 B3 H3 111.1 . . ?
N22 B3 H3 111.1 . . ?
N24 B3 H3 111.1 . . ?
C1 N1 Ni1 168.6(6) . . ?
C2 N2 Ni2 170.0(4) . . ?
C4 N4 Ni2 172.7(4) . . ?
C6 N6 Ni1 168.9(8) . . ?
C8 N8 Ni2 157.5(4) . . ?
C12 N10 N11 110.0(5) . . ?
C12 N10 B1 132.2(5) . . ?
N11 N10 B1 117.8(4) . . ?
C10 N11 N10 106.4(5) . . ?
C10 N11 Fe1 135.2(5) . . ?
N10 N11 Fe1 118.2(3) . . ?
C18 N12 N13 109.4(4) . . ?
C18 N12 B1 132.0(4) . . ?
N13 N12 B1 118.5(4) . . ?
C16 N13 N12 107.1(4) . . ?
C16 N13 Fe1 135.7(3) . . ?
N12 N13 Fe1 117.3(3) . . ?
C24 N14 N15 110.3(4) . . ?
C24 N14 B1 130.7(4) . . ?
N15 N14 B1 119.1(4) . . ?
C22 N15 N14 106.2(4) . . ?
C22 N15 Fe1 136.8(3) . . ?
N14 N15 Fe1 116.9(3) . . ?
C30 N16 N17 108.9(5) . . ?
C30 N16 B2 133.2(5) . . ?
N17 N16 B2 117.9(5) . . ?
C28 N17 N16 107.1(5) . . ?
C28 N17 Fe2 134.2(4) . . ?
N16 N17 Fe2 118.6(3) . . ?
C36 N18 N19 109.4(4) . . ?
C36 N18 B2 131.5(5) . . ?
N19 N18 B2 119.1(4) . . ?
C34 N19 N18 107.4(4) . . ?
C34 N19 Fe2 135.0(4) . . ?
N18 N19 Fe2 117.5(3) . . ?
C42 N20 N21 109.7(4) . . ?
C42 N20 B2 130.6(5) . . ?
N21 N20 B2 119.7(4) . . ?
C40 N21 N20 106.7(4) . . ?
C40 N21 Fe2 136.6(4) . . ?
N20 N21 Fe2 116.6(3) . . ?
C48 N22 N23 109.3(4) . . ?
C48 N22 B3 131.4(5) . . ?
N23 N22 B3 119.2(4) . . ?
C46 N23 N22 107.0(4) . . ?
C46 N23 Fe3 135.3(4) . . ?
N22 N23 Fe3 117.3(3) . . ?
C54 N24 N25 109.7(4) . . ?
C54 N24 B3 130.7(4) . . ?
N25 N24 B3 119.6(4) . . ?
C52 N25 N24 106.8(4) . . ?
C52 N25 Fe3 136.3(3) . . ?
N24 N25 Fe3 116.5(3) . . ?
C60 N26 N27 109.5(4) . . ?
C60 N26 B3 131.4(4) . . ?
N27 N26 B3 119.1(4) . . ?
C58 N27 N26 106.7(4) . . ?
C58 N27 Fe3 136.0(4) . . ?
N26 N27 Fe3 117.0(3) . . ?
N1 C1 Fe1 176.6(6) . . ?
N2 C2 Fe1 174.4(4) . . ?
N3 C3 Fe1 174.0(5) . . ?
N4 C4 Fe2 175.7(4) . . ?
N5 C5 Fe2 172.8(7) . . ?
N6 C6 Fe2 177.4(7) . . ?
N7 C7 Fe3 171.6(5) . . ?
N8 C8 Fe3 174.6(5) . . ?
N9 C9 Fe3 178.8(5) . . ?
N11 C10 C11 109.7(6) . . ?
N11 C10 C15 122.9(6) . . ?
C11 C10 C15 127.3(6) . . ?
C10 C11 C12 106.9(5) . . ?
C10 C11 C14 127.0(8) . . ?
C12 C11 C14 126.1(8) . . ?
N10 C12 C11 107.0(6) . . ?
N10 C12 C13 123.8(7) . . ?
C11 C12 C13 129.2(6) . . ?
C12 C13 H13A 109.4 . . ?
C12 C13 H13B 109.5 . . ?
H13A C13 H13B 109.5 . . ?
C12 C13 H13C 109.5 . . ?
H13A C13 H13C 109.5 . . ?
H13B C13 H13C 109.5 . . ?
C11 C14 H14A 109.5 . . ?
C11 C14 H14B 109.5 . . ?
H14A C14 H14B 109.5 . . ?
C11 C14 H14C 109.5 . . ?
H14A C14 H14C 109.5 . . ?
H14B C14 H14C 109.5 . . ?
C10 C15 H15A 109.5 . . ?
C10 C15 H15B 109.5 . . ?
H15A C15 H15B 109.5 . . ?
C10 C15 H15C 109.5 . . ?
H15A C15 H15C 109.5 . . ?
H15B C15 H15C 109.5 . . ?
N13 C16 C17 109.4(4) . . ?
N13 C16 C21 124.4(4) . . ?
C17 C16 C21 126.1(4) . . ?
C18 C17 C16 106.2(4) . . ?
C18 C17 C20 126.1(5) . . ?
C16 C17 C20 127.7(5) . . ?
N12 C18 C17 108.0(4) . . ?
N12 C18 C19 122.8(5) . . ?
C17 C18 C19 129.2(5) . . ?
C18 C19 H19A 109.5 . . ?
C18 C19 H19B 109.5 . . ?
H19A C19 H19B 109.5 . . ?
C18 C19 H19C 109.5 . . ?
H19A C19 H19C 109.5 . . ?
H19B C19 H19C 109.5 . . ?
C17 C20 H20A 109.5 . . ?
C17 C20 H20B 109.5 . . ?
H20A C20 H20B 109.5 . . ?
C17 C20 H20C 109.5 . . ?
H20A C20 H20C 109.5 . . ?
H20B C20 H20C 109.5 . . ?
C16 C21 H21A 109.5 . . ?
C16 C21 H21B 109.4 . . ?
H21A C21 H21B 109.5 . . ?
C16 C21 H21C 109.5 . . ?
H21A C21 H21C 109.5 . . ?
H21B C21 H21C 109.5 . . ?
N15 C22 C23 109.6(4) . . ?
N15 C22 C27 123.9(4) . . ?
C23 C22 C27 126.5(4) . . ?
C24 C23 C22 105.8(4) . . ?
C24 C23 C26 127.6(5) . . ?
C22 C23 C26 126.6(5) . . ?
N14 C24 C23 108.0(4) . . ?
N14 C24 C25 122.4(5) . . ?
C23 C24 C25 129.6(5) . . ?
C24 C25 H25A 109.5 . . ?
C24 C25 H25B 109.5 . . ?
H25A C25 H25B 109.5 . . ?
C24 C25 H25C 109.4 . . ?
H25A C25 H25C 109.5 . . ?
H25B C25 H25C 109.5 . . ?
C23 C26 H26A 109.5 . . ?
C23 C26 H26B 109.4 . . ?
H26A C26 H26B 109.5 . . ?
C23 C26 H26C 109.5 . . ?
H26A C26 H26C 109.5 . . ?
H26B C26 H26C 109.5 . . ?
C22 C27 H27A 109.5 . . ?
C22 C27 H27B 109.5 . . ?
H27A C27 H27B 109.5 . . ?
C22 C27 H27C 109.5 . . ?
H27A C27 H27C 109.5 . . ?
H27B C27 H27C 109.5 . . ?
N17 C28 C29 109.4(6) . . ?
N17 C28 C33 124.3(6) . . ?
C29 C28 C33 126.2(6) . . ?
C30 C29 C28 105.9(6) . . ?
C30 C29 C32 127.2(7) . . ?
C28 C29 C32 126.9(7) . . ?
N16 C30 C29 108.7(6) . . ?
N16 C30 C31 122.7(6) . . ?
C29 C30 C31 128.6(6) . . ?
C30 C31 H31A 109.4 . . ?
C30 C31 H31B 109.5 . . ?
H31A C31 H31B 109.5 . . ?
C30 C31 H31C 109.5 . . ?
H31A C31 H31C 109.5 . . ?
H31B C31 H31C 109.5 . . ?
C29 C32 H32A 109.4 . . ?
C29 C32 H32B 109.6 . . ?
H32A C32 H32B 109.5 . . ?
C29 C32 H32C 109.5 . . ?
H32A C32 H32C 109.5 . . ?
H32B C32 H32C 109.5 . . ?
C28 C33 H33A 109.5 . . ?
C28 C33 H33B 109.5 . . ?
H33A C33 H33B 109.5 . . ?
C28 C33 H33C 109.5 . . ?
H33A C33 H33C 109.5 . . ?
H33B C33 H33C 109.5 . . ?
N19 C34 C35 109.1(5) . . ?
N19 C34 C39 124.9(5) . . ?
C35 C34 C39 126.0(5) . . ?
C36 C35 C34 106.0(4) . . ?
C36 C35 C38 127.3(5) . . ?
C34 C35 C38 126.6(5) . . ?
N18 C36 C35 108.1(4) . . ?
N18 C36 C37 122.7(5) . . ?
C35 C36 C37 129.1(5) . . ?
C36 C37 H37A 109.5 . . ?
C36 C37 H37B 109.5 . . ?
H37A C37 H37B 109.5 . . ?
C36 C37 H37C 109.5 . . ?
H37A C37 H37C 109.5 . . ?
H37B C37 H37C 109.5 . . ?
C35 C38 H38A 109.5 . . ?
C35 C38 H38B 109.4 . . ?
H38A C38 H38B 109.5 . . ?
C35 C38 H38C 109.5 . . ?
H38A C38 H38C 109.5 . . ?
H38B C38 H38C 109.5 . . ?
C34 C39 H39A 109.5 . . ?
C34 C39 H39B 109.5 . . ?
H39A C39 H39B 109.5 . . ?
C34 C39 H39C 109.5 . . ?
H39A C39 H39C 109.5 . . ?
H39B C39 H39C 109.5 . . ?
N21 C40 C41 109.6(5) . . ?
N21 C40 C45 124.2(5) . . ?
C41 C40 C45 126.1(5) . . ?
C42 C41 C40 105.8(5) . . ?
C42 C41 C44 127.8(6) . . ?
C40 C41 C44 126.5(6) . . ?
N20 C42 C41 108.2(5) . . ?
N20 C42 C43 122.5(5) . . ?
C41 C42 C43 129.3(5) . . ?
C42 C43 H43A 109.5 . . ?
C42 C43 H43B 109.5 . . ?
H43A C43 H43B 109.5 . . ?
C42 C43 H43C 109.5 . . ?
H43A C43 H43C 109.5 . . ?
H43B C43 H43C 109.5 . . ?
C41 C44 H44A 109.5 . . ?
C41 C44 H44B 109.5 . . ?
H44A C44 H44B 109.5 . . ?
C41 C44 H44C 109.5 . . ?
H44A C44 H44C 109.5 . . ?
H44B C44 H44C 109.5 . . ?
C40 C45 H45A 109.4 . . ?
C40 C45 H45B 109.5 . . ?
H45A C45 H45B 109.5 . . ?
C40 C45 H45C 109.5 . . ?
H45A C45 H45C 109.5 . . ?
H45B C45 H45C 109.5 . . ?
N23 C46 C47 109.6(5) . . ?
N23 C46 C51 124.5(5) . . ?
C47 C46 C51 125.9(5) . . ?
C48 C47 C46 106.3(5) . . ?
C48 C47 C50 127.3(6) . . ?
C46 C47 C50 126.4(6) . . ?
N22 C48 C47 107.8(5) . . ?
N22 C48 C49 121.8(6) . . ?
C47 C48 C49 130.3(5) . . ?
C48 C49 H49A 109.5 . . ?
C48 C49 H49B 109.5 . . ?
H49A C49 H49B 109.5 . . ?
C48 C49 H49C 109.5 . . ?
H49A C49 H49C 109.5 . . ?
H49B C49 H49C 109.5 . . ?
C47 C50 H50A 109.4 . . ?
C47 C50 H50B 109.5 . . ?
H50A C50 H50B 109.5 . . ?
C47 C50 H50C 109.4 . . ?
H50A C50 H50C 109.5 . . ?
H50B C50 H50C 109.5 . . ?
C46 C51 H51A 109.5 . . ?
C46 C51 H51B 109.4 . . ?
H51A C51 H51B 109.5 . . ?
C46 C51 H51C 109.5 . . ?
H51A C51 H51C 109.5 . . ?
H51B C51 H51C 109.5 . . ?
N25 C52 C53 109.3(4) . . ?
N25 C52 C57 124.5(5) . . ?
C53 C52 C57 126.2(5) . . ?
C54 C53 C52 105.9(5) . . ?
C54 C53 C56 128.6(5) . . ?
C52 C53 C56 125.5(5) . . ?
N24 C54 C53 108.2(4) . . ?
N24 C54 C55 121.9(5) . . ?
C53 C54 C55 129.9(5) . . ?
C54 C55 H55A 109.5 . . ?
C54 C55 H55B 109.5 . . ?
H55A C55 H55B 109.5 . . ?
C54 C55 H55C 109.5 . . ?
H55A C55 H55C 109.5 . . ?
H55B C55 H55C 109.5 . . ?
C53 C56 H56A 109.5 . . ?
C53 C56 H56B 109.4 . . ?
H56A C56 H56B 109.5 . . ?
C53 C56 H56C 109.4 . . ?
H56A C56 H56C 109.5 . . ?
H56B C56 H56C 109.5 . . ?
C52 C57 H57A 109.4 . . ?
C52 C57 H57B 109.5 . . ?
H57A C57 H57B 109.5 . . ?
C52 C57 H57C 109.5 . . ?
H57A C57 H57C 109.5 . . ?
H57B C57 H57C 109.5 . . ?
N27 C58 C59 109.4(5) . . ?
N27 C58 C63 122.7(5) . . ?
C59 C58 C63 127.9(5) . . ?
C60 C59 C58 105.9(4) . . ?
C60 C59 C62 125.8(5) . . ?
C58 C59 C62 128.3(5) . . ?
N26 C60 C59 108.4(4) . . ?
N26 C60 C61 122.1(5) . . ?
C59 C60 C61 129.5(5) . . ?
C60 C61 H61A 109.5 . . ?
C60 C61 H61B 109.5 . . ?
H61A C61 H61B 109.5 . . ?
C60 C61 H61C 109.4 . . ?
H61A C61 H61C 109.5 . . ?
H61B C61 H61C 109.5 . . ?
C59 C62 H62A 109.5 . . ?
C59 C62 H62B 109.5 . . ?
H62A C62 H62B 109.5 . . ?
C59 C62 H62C 109.5 . . ?
H62A C62 H62C 109.5 . . ?
H62B C62 H62C 109.5 . . ?
C58 C63 H63A 109.5 . . ?
C58 C63 H63B 109.5 . . ?
H63A C63 H63B 109.5 . . ?
C58 C63 H63C 109.5 . . ?
H63A C63 H63C 109.5 . . ?
H63B C63 H63C 109.5 . . ?
O1 O1 C64 61.7(3) 2_655 . ?
O1 O1 Ni1 73.82(17) 2_655 . ?
C64 O1 Ni1 135.5(5) . . ?
O1 C64 O1 56.6(7) . 2_655 ?
O2 O2 C65 80.2(8) 2_655 . ?
O2 O2 C65 54.5(6) 2_655 2_655 ?
C65 O2 C65 35.7(10) . 2_655 ?
O2 O2 Ni1 75.94(18) 2_655 . ?
C65 O2 Ni1 152.6(9) . . ?
C65 O2 Ni1 128.8(7) 2_655 . ?
C65 C65 O2 88.6(9) 2_655 . ?
C65 C65 O2 55.7(8) 2_655 2_655 ?
O2 C65 O2 45.2(7) . 2_655 ?
C66 O3 Ni2 124.0(4) . . ?
O3 C66 H66A 109.5 . . ?
O3 C66 H66B 109.5 . . ?
H66A C66 H66B 109.5 . . ?
O3 C66 H66C 109.5 . . ?
H66A C66 H66C 109.5 . . ?
H66B C66 H66C 109.5 . . ?
C67 O4 Ni2 121.2(4) . . ?
O4 C67 H67A 109.5 . . ?
O4 C67 H67B 109.5 . . ?
H67A C67 H67B 109.5 . . ?
O4 C67 H67C 109.4 . . ?
H67A C67 H67C 109.5 . . ?
H67B C67 H67C 109.5 . . ?
C68 O5 Ni2 122.1(4) . . ?
O5 C68 H68A 109.5 . . ?
O5 C68 H68B 109.4 . . ?
H68A C68 H68B 109.5 . . ?
O5 C68 H68C 109.5 . . ?
H68A C68 H68C 109.5 . . ?
H68B C68 H68C 109.5 . . ?

loop_
_geom_bond_atom_site_label_1
_geom_bond_atom_site_label_2
_geom_bond_distance
_geom_bond_site_symmetry_2
_geom_bond_publ_flag
Fe1 C1 1.918(5) . ?
Fe1 C3 1.920(6) . ?
Fe1 C2 1.928(5) . ?
Fe1 N15 1.977(4) . ?
Fe1 N11 1.988(5) . ?
Fe1 N13 1.997(4) . ?
Fe2 C6 1.912(5) . ?
Fe2 C5 1.920(8) . ?
Fe2 C4 1.920(5) . ?
Fe2 N17 1.986(5) . ?
Fe2 N21 1.991(4) . ?
Fe2 N19 1.997(4) . ?
Fe3 C8 1.903(5) . ?
Fe3 C7 1.921(5) . ?
Fe3 C9 1.930(5) . ?
Fe3 N23 1.985(4) . ?
Fe3 N25 1.995(4) . ?
Fe3 N27 2.004(4) . ?
Ni1 N6 2.020(5) . ?
Ni1 N6 2.020(5) 2_655 ?
Ni1 N1 2.024(5) . ?
Ni1 N1 2.024(5) 2_655 ?
Ni1 O2 2.108(7) . ?
Ni1 O2 2.108(7) 2_655 ?
Ni1 O1 2.151(6) . ?
Ni1 O1 2.151(6) 2_655 ?
Ni2 N2 2.015(4) . ?
Ni2 N8 2.025(4) . ?
Ni2 N4 2.031(4) . ?
Ni2 O5 2.082(4) . ?
Ni2 O4 2.107(4) . ?
Ni2 O3 2.126(4) . ?
B1 N10 1.526(8) . ?
B1 N12 1.530(7) . ?
B1 N14 1.547(7) . ?
B1 H1 1.0000 . ?
B2 N18 1.524(7) . ?
B2 N16 1.533(8) . ?
B2 N20 1.539(8) . ?
B2 H2 1.0000 . ?
B3 N26 1.525(7) . ?
B3 N22 1.528(8) . ?
B3 N24 1.535(7) . ?
B3 H3 1.0000 . ?
N1 C1 1.136(7) . ?
N2 C2 1.146(6) . ?
N3 C3 1.142(7) . ?
N4 C4 1.155(6) . ?
N5 C5 1.146(9) . ?
N6 C6 1.146(7) . ?
N7 C7 1.147(7) . ?
N8 C8 1.156(6) . ?
N9 C9 1.141(7) . ?
N10 C12 1.352(7) . ?
N10 N11 1.369(7) . ?
N11 C10 1.345(7) . ?
N12 C18 1.348(6) . ?
N12 N13 1.369(5) . ?
N13 C16 1.345(6) . ?
N14 C24 1.342(6) . ?
N14 N15 1.372(6) . ?
N15 C22 1.357(6) . ?
N16 C30 1.359(8) . ?
N16 N17 1.364(7) . ?
N17 C28 1.348(7) . ?
N18 C36 1.357(6) . ?
N18 N19 1.362(6) . ?
N19 C34 1.349(7) . ?
N20 C42 1.351(7) . ?
N20 N21 1.371(6) . ?
N21 C40 1.349(7) . ?
N22 C48 1.355(7) . ?
N22 N23 1.369(6) . ?
N23 C46 1.343(7) . ?
N24 C54 1.344(7) . ?
N24 N25 1.371(6) . ?
N25 C52 1.346(6) . ?
N26 C60 1.350(6) . ?
N26 N27 1.368(6) . ?
N27 C58 1.348(6) . ?
C10 C11 1.373(10) . ?
C10 C15 1.500(11) . ?
C11 C12 1.379(11) . ?
C11 C14 1.513(9) . ?
C12 C13 1.496(10) . ?
C13 H13A 0.9800 . ?
C13 H13B 0.9800 . ?
C13 H13C 0.9800 . ?
C14 H14A 0.9800 . ?
C14 H14B 0.9800 . ?
C14 H14C 0.9800 . ?
C15 H15A 0.9800 . ?
C15 H15B 0.9800 . ?
C15 H15C 0.9800 . ?
C16 C17 1.387(7) . ?
C16 C21 1.491(7) . ?
C17 C18 1.380(7) . ?
C17 C20 1.501(7) . ?
C18 C19 1.490(7) . ?
C19 H19A 0.9800 . ?
C19 H19B 0.9800 . ?
C19 H19C 0.9800 . ?
C20 H20A 0.9800 . ?
C20 H20B 0.9800 . ?
C20 H20C 0.9800 . ?
C21 H21A 0.9800 . ?
C21 H21B 0.9800 . ?
C21 H21C 0.9800 . ?
C22 C23 1.393(7) . ?
C22 C27 1.495(7) . ?
C23 C24 1.386(7) . ?
C23 C26 1.497(7) . ?
C24 C25 1.488(7) . ?
C25 H25A 0.9800 . ?
C25 H25B 0.9800 . ?
C25 H25C 0.9800 . ?
C26 H26A 0.9800 . ?
C26 H26B 0.9800 . ?
C26 H26C 0.9800 . ?
C27 H27A 0.9800 . ?
C27 H27B 0.9800 . ?
C27 H27C 0.9800 . ?
C28 C29 1.393(10) . ?
C28 C33 1.494(9) . ?
C29 C30 1.364(9) . ?
C29 C32 1.495(9) . ?
C30 C31 1.509(10) . ?
C31 H31A 0.9800 . ?
C31 H31B 0.9800 . ?
C31 H31C 0.9800 . ?
C32 H32A 0.9800 . ?
C32 H32B 0.9800 . ?
C32 H32C 0.9800 . ?
C33 H33A 0.9800 . ?
C33 H33B 0.9800 . ?
C33 H33C 0.9800 . ?
C34 C35 1.396(7) . ?
C34 C39 1.491(8) . ?
C35 C36 1.378(8) . ?
C35 C38 1.500(7) . ?
C36 C37 1.495(7) . ?
C37 H37A 0.9800 . ?
C37 H37B 0.9800 . ?
C37 H37C 0.9800 . ?
C38 H38A 0.9800 . ?
C38 H38B 0.9800 . ?
C38 H38C 0.9800 . ?
C39 H39A 0.9800 . ?
C39 H39B 0.9800 . ?
C39 H39C 0.9800 . ?
C40 C41 1.396(8) . ?
C40 C45 1.480(8) . ?
C41 C42 1.380(9) . ?
C41 C44 1.497(7) . ?
C42 C43 1.499(8) . ?
C43 H43A 0.9800 . ?
C43 H43B 0.9800 . ?
C43 H43C 0.9800 . ?
C44 H44A 0.9800 . ?
C44 H44B 0.9800 . ?
C44 H44C 0.9800 . ?
C45 H45A 0.9800 . ?
C45 H45B 0.9800 . ?
C45 H45C 0.9800 . ?
C46 C47 1.386(8) . ?
C46 C51 1.485(8) . ?
C47 C48 1.377(9) . ?
C47 C50 1.505(8) . ?
C48 C49 1.495(8) . ?
C49 H49A 0.9800 . ?
C49 H49B 0.9800 . ?
C49 H49C 0.9800 . ?
C50 H50A 0.9800 . ?
C50 H50B 0.9800 . ?
C50 H50C 0.9800 . ?
C51 H51A 0.9800 . ?
C51 H51B 0.9800 . ?
C51 H51C 0.9800 . ?
C52 C53 1.397(7) . ?
C52 C57 1.486(7) . ?
C53 C54 1.377(7) . ?
C53 C56 1.490(7) . ?
C54 C55 1.502(7) . ?
C55 H55A 0.9800 . ?
C55 H55B 0.9800 . ?
C55 H55C 0.9800 . ?
C56 H56A 0.9800 . ?
C56 H56B 0.9800 . ?
C56 H56C 0.9800 . ?
C57 H57A 0.9800 . ?
C57 H57B 0.9800 . ?
C57 H57C 0.9800 . ?
C58 C59 1.396(7) . ?
C58 C63 1.493(7) . ?
C59 C60 1.369(8) . ?
C59 C62 1.501(7) . ?
C60 C61 1.499(8) . ?
C61 H61A 0.9800 . ?
C61 H61B 0.9800 . ?
C61 H61C 0.9800 . ?
C62 H62A 0.9800 . ?
C62 H62B 0.9800 . ?
C62 H62C 0.9800 . ?
C63 H63A 0.9800 . ?
C63 H63B 0.9800 . ?
C63 H63C 0.9800 . ?
O1 O1 1.199(12) 2_655 ?
O1 C64 1.263(11) . ?
C64 O1 1.263(11) 2_655 ?
O2 O2 1.024(14) 2_655 ?
O2 C65 1.175(14) . ?
O2 C65 1.421(13) 2_655 ?
C65 C65 0.83(2) 2_655 ?
C65 O2 1.421(13) 2_655 ?
O3 C66 1.395(7) . ?
C66 H66A 0.9800 . ?
C66 H66B 0.9800 . ?
C66 H66C 0.9800 . ?
O4 C67 1.482(8) . ?
C67 H67A 0.9800 . ?
C67 H67B 0.9800 . ?
C67 H67C 0.9800 . ?
O5 C68 1.504(8) . ?
C68 H68A 0.9800 . ?
C68 H68B 0.9800 . ?
C68 H68C 0.9800 . ?
O6 C69 1.469(10) . ?
O7 C70 1.426(13) . ?
O8 C71 1.378(14) . ?
O9 C72 1.582(16) . ?
O10 C73 1.506(16) . ?
O11 C74 1.44(2) . ?

loop_
_geom_torsion_atom_site_label_1
_geom_torsion_atom_site_label_2
_geom_torsion_atom_site_label_3
_geom_torsion_atom_site_label_4
_geom_torsion
_geom_torsion_site_symmetry_1
_geom_torsion_site_symmetry_2
_geom_torsion_site_symmetry_3
_geom_torsion_site_symmetry_4
_geom_torsion_publ_flag
N6 Ni1 N1 C1 -75(2) . . . . ?
N6 Ni1 N1 C1 108(2) 2_655 . . . ?
N1 Ni1 N1 C1 17(2) 2_655 . . . ?
O2 Ni1 N1 C1 -151(2) . . . . ?
O2 Ni1 N1 C1 -176(2) 2_655 . . . ?
O1 Ni1 N1 C1 7(2) . . . . ?
O1 Ni1 N1 C1 26(2) 2_655 . . . ?
N8 Ni2 N2 C2 -98(4) . . . . ?
N4 Ni2 N2 C2 -13(3) . . . . ?
O5 Ni2 N2 C2 81(3) . . . . ?
O4 Ni2 N2 C2 168(3) . . . . ?
O3 Ni2 N2 C2 -108(3) . . . . ?
N2 Ni2 N4 C4 93(3) . . . . ?
N8 Ni2 N4 C4 -90(3) . . . . ?
O5 Ni2 N4 C4 3(3) . . . . ?
O4 Ni2 N4 C4 -157(7) . . . . ?
O3 Ni2 N4 C4 -176(3) . . . . ?
N6 Ni1 N6 C6 21(2) 2_655 . . . ?
N1 Ni1 N6 C6 -70(2) . . . . ?
N1 Ni1 N6 C6 112(2) 2_655 . . . ?
O2 Ni1 N6 C6 14(2) . . . . ?
O2 Ni1 N6 C6 28(2) 2_655 . . . ?
O1 Ni1 N6 C6 -146(2) . . . . ?
O1 Ni1 N6 C6 -172(2) 2_655 . . . ?
N2 Ni2 N8 C8 -21(4) . . . . ?
N4 Ni2 N8 C8 -105.6(11) . . . . ?
O5 Ni2 N8 C8 160.2(11) . . . . ?
O4 Ni2 N8 C8 73.2(11) . . . . ?
O3 Ni2 N8 C8 -10.1(11) . . . . ?
N12 B1 N10 C12 -126.1(5) . . . . ?
N14 B1 N10 C12 117.6(6) . . . . ?
N12 B1 N10 N11 57.5(5) . . . . ?
N14 B1 N10 N11 -58.9(5) . . . . ?
C12 N10 N11 C10 0.5(6) . . . . ?
B1 N10 N11 C10 177.7(4) . . . . ?
C12 N10 N11 Fe1 -175.7(3) . . . . ?
B1 N10 N11 Fe1 1.5(5) . . . . ?
C1 Fe1 N11 C10 -39.1(5) . . . . ?
C3 Fe1 N11 C10 -9.9(16) . . . . ?
C2 Fe1 N11 C10 54.3(5) . . . . ?
N15 Fe1 N11 C10 -130.0(5) . . . . ?
N13 Fe1 N11 C10 140.7(5) . . . . ?
C1 Fe1 N11 N10 135.7(4) . . . . ?
C3 Fe1 N11 N10 164.9(12) . . . . ?
C2 Fe1 N11 N10 -130.9(4) . . . . ?
N15 Fe1 N11 N10 44.8(3) . . . . ?
N13 Fe1 N11 N10 -44.5(3) . . . . ?
N10 B1 N12 C18 123.4(5) . . . . ?
N14 B1 N12 C18 -119.5(5) . . . . ?
N10 B1 N12 N13 -61.1(5) . . . . ?
N14 B1 N12 N13 56.1(6) . . . . ?
C18 N12 N13 C16 -0.2(5) . . . . ?
B1 N12 N13 C16 -176.7(4) . . . . ?
C18 N12 N13 Fe1 -179.5(3) . . . . ?
B1 N12 N13 Fe1 4.0(5) . . . . ?
C1 Fe1 N13 C16 33(9) . . . . ?
C3 Fe1 N13 C16 37.8(5) . . . . ?
C2 Fe1 N13 C16 -47.6(5) . . . . ?
N15 Fe1 N13 C16 132.5(5) . . . . ?
N11 Fe1 N13 C16 -137.7(5) . . . . ?
C1 Fe1 N13 N12 -148(8) . . . . ?
C3 Fe1 N13 N12 -143.2(3) . . . . ?
C2 Fe1 N13 N12 131.3(3) . . . . ?
N15 Fe1 N13 N12 -48.6(3) . . . . ?
N11 Fe1 N13 N12 41.2(3) . . . . ?
N10 B1 N14 C24 -124.0(5) . . . . ?
N12 B1 N14 C24 118.1(5) . . . . ?
N10 B1 N14 N15 56.8(6) . . . . ?
N12 B1 N14 N15 -61.0(6) . . . . ?
C24 N14 N15 C22 1.3(5) . . . . ?
B1 N14 N15 C22 -179.4(4) . . . . ?
C24 N14 N15 Fe1 -176.4(3) . . . . ?
B1 N14 N15 Fe1 2.9(5) . . . . ?
C1 Fe1 N15 C22 46.3(5) . . . . ?
C3 Fe1 N15 C22 -35.3(5) . . . . ?
C2 Fe1 N15 C22 -134(3) . . . . ?
N11 Fe1 N15 C22 136.9(5) . . . . ?
N13 Fe1 N15 C22 -132.5(5) . . . . ?
C1 Fe1 N15 N14 -137.0(4) . . . . ?
C3 Fe1 N15 N14 141.4(4) . . . . ?
C2 Fe1 N15 N14 43(3) . . . . ?
N11 Fe1 N15 N14 -46.4(3) . . . . ?
N13 Fe1 N15 N14 44.2(3) . . . . ?
N18 B2 N16 C30 -124.8(6) . . . . ?
N20 B2 N16 C30 119.2(6) . . . . ?
N18 B2 N16 N17 58.7(6) . . . . ?
N20 B2 N16 N17 -57.4(6) . . . . ?
C30 N16 N17 C28 0.3(6) . . . . ?
B2 N16 N17 C28 177.7(4) . . . . ?
C30 N16 N17 Fe2 -178.1(3) . . . . ?
B2 N16 N17 Fe2 -0.8(6) . . . . ?
C6 Fe2 N17 C28 -40.9(5) . . . . ?
C5 Fe2 N17 C28 -11(2) . . . . ?
C4 Fe2 N17 C28 50.3(5) . . . . ?
N21 Fe2 N17 C28 -131.6(5) . . . . ?
N19 Fe2 N17 C28 138.6(5) . . . . ?
C6 Fe2 N17 N16 137.1(4) . . . . ?
C5 Fe2 N17 N16 167(2) . . . . ?
C4 Fe2 N17 N16 -131.8(4) . . . . ?
N21 Fe2 N17 N16 46.3(4) . . . . ?
N19 Fe2 N17 N16 -43.4(4) . . . . ?
N16 B2 N18 C36 121.1(6) . . . . ?
N20 B2 N18 C36 -122.4(6) . . . . ?
N16 B2 N18 N19 -59.1(6) . . . . ?
N20 B2 N18 N19 57.4(6) . . . . ?
C36 N18 N19 C34 -0.8(5) . . . . ?
B2 N18 N19 C34 179.3(4) . . . . ?
C36 N18 N19 Fe2 -178.9(3) . . . . ?
B2 N18 N19 Fe2 1.2(6) . . . . ?
C6 Fe2 N19 C34 30(7) . . . . ?
C5 Fe2 N19 C34 42.1(5) . . . . ?
C4 Fe2 N19 C34 -43.6(5) . . . . ?
N17 Fe2 N19 C34 -134.3(5) . . . . ?
N21 Fe2 N19 C34 136.6(5) . . . . ?
C6 Fe2 N19 N18 -153(7) . . . . ?
C5 Fe2 N19 N18 -140.4(4) . . . . ?
C4 Fe2 N19 N18 133.9(4) . . . . ?
N17 Fe2 N19 N18 43.1(4) . . . . ?
N21 Fe2 N19 N18 -46.0(4) . . . . ?
N18 B2 N20 C42 119.6(6) . . . . ?
N16 B2 N20 C42 -123.6(6) . . . . ?
N18 B2 N20 N21 -59.8(6) . . . . ?
N16 B2 N20 N21 57.0(6) . . . . ?
C42 N20 N21 C40 0.9(6) . . . . ?
B2 N20 N21 C40 -179.6(5) . . . . ?
C42 N20 N21 Fe2 -177.4(4) . . . . ?
B2 N20 N21 Fe2 2.1(6) . . . . ?
C6 Fe2 N21 C40 44.3(6) . . . . ?
C5 Fe2 N21 C40 -38.0(6) . . . . ?
C4 Fe2 N21 C40 -139(6) . . . . ?
N17 Fe2 N21 C40 136.1(6) . . . . ?
N19 Fe2 N21 C40 -134.0(6) . . . . ?
C6 Fe2 N21 N20 -138.1(4) . . . . ?
C5 Fe2 N21 N20 139.7(4) . . . . ?
C4 Fe2 N21 N20 39(7) . . . . ?
N17 Fe2 N21 N20 -46.3(4) . . . . ?
N19 Fe2 N21 N20 43.6(4) . . . . ?
N26 B3 N22 C48 127.1(5) . . . . ?
N24 B3 N22 C48 -116.7(5) . . . . ?
N26 B3 N22 N23 -55.3(5) . . . . ?
N24 B3 N22 N23 60.9(6) . . . . ?
C48 N22 N23 C46 -0.2(5) . . . . ?
B3 N22 N23 C46 -178.3(4) . . . . ?
C48 N22 N23 Fe3 173.3(3) . . . . ?
B3 N22 N23 Fe3 -4.8(5) . . . . ?
C8 Fe3 N23 C46 35.0(5) . . . . ?
C7 Fe3 N23 C46 25(2) . . . . ?
C9 Fe3 N23 C46 -53.1(5) . . . . ?
N25 Fe3 N23 C46 128.1(5) . . . . ?
N27 Fe3 N23 C46 -142.2(5) . . . . ?
C8 Fe3 N23 N22 -136.2(3) . . . . ?
C7 Fe3 N23 N22 -146.5(18) . . . . ?
C9 Fe3 N23 N22 135.6(3) . . . . ?
N25 Fe3 N23 N22 -43.1(3) . . . . ?
N27 Fe3 N23 N22 46.5(3) . . . . ?
N26 B3 N24 C54 -116.4(6) . . . . ?
N22 B3 N24 C54 127.2(5) . . . . ?
N26 B3 N24 N25 62.3(6) . . . . ?
N22 B3 N24 N25 -54.1(6) . . . . ?
C54 N24 N25 C52 -1.7(5) . . . . ?
B3 N24 N25 C52 179.3(4) . . . . ?
C54 N24 N25 Fe3 172.7(3) . . . . ?
B3 N24 N25 Fe3 -6.3(6) . . . . ?
C8 Fe3 N25 C52 -48.1(5) . . . . ?
C7 Fe3 N25 C52 35.1(5) . . . . ?
C9 Fe3 N25 C52 102(8) . . . . ?
N23 Fe3 N25 C52 -139.0(5) . . . . ?
N27 Fe3 N25 C52 130.7(5) . . . . ?
C8 Fe3 N25 N24 139.6(4) . . . . ?
C7 Fe3 N25 N24 -137.2(4) . . . . ?
C9 Fe3 N25 N24 -70(8) . . . . ?
N23 Fe3 N25 N24 48.7(4) . . . . ?
N27 Fe3 N25 N24 -41.6(3) . . . . ?
N22 B3 N26 C60 -120.6(6) . . . . ?
N24 B3 N26 C60 123.5(5) . . . . ?
N22 B3 N26 N27 62.2(5) . . . . ?
N24 B3 N26 N27 -53.7(6) . . . . ?
C60 N26 N27 C58 0.1(5) . . . . ?
B3 N26 N27 C58 177.9(4) . . . . ?
C60 N26 N27 Fe3 175.3(3) . . . . ?
B3 N26 N27 Fe3 -6.9(6) . . . . ?
C8 Fe3 N27 C58 20(4) . . . . ?
C7 Fe3 N27 C58 -45.7(5) . . . . ?
C9 Fe3 N27 C58 41.7(5) . . . . ?
N23 Fe3 N27 C58 132.9(5) . . . . ?
N25 Fe3 N27 C58 -137.6(5) . . . . ?
C8 Fe3 N27 N26 -154(4) . . . . ?
C7 Fe3 N27 N26 140.9(4) . . . . ?
C9 Fe3 N27 N26 -131.7(4) . . . . ?
N23 Fe3 N27 N26 -40.5(4) . . . . ?
N25 Fe3 N27 N26 49.0(4) . . . . ?
Ni1 N1 C1 Fe1 -44(11) . . . . ?
C3 Fe1 C1 N1 41(9) . . . . ?
C2 Fe1 C1 N1 127(9) . . . . ?
N15 Fe1 C1 N1 -53(9) . . . . ?
N11 Fe1 C1 N1 -143(9) . . . . ?
N13 Fe1 C1 N1 47(15) . . . . ?
Ni2 N2 C2 Fe1 -171(3) . . . . ?
C1 Fe1 C2 N2 172(5) . . . . ?
C3 Fe1 C2 N2 -107(5) . . . . ?
N15 Fe1 C2 N2 -8(7) . . . . ?
N11 Fe1 C2 N2 81(5) . . . . ?
N13 Fe1 C2 N2 -9(5) . . . . ?
C1 Fe1 C3 N3 24(5) . . . . ?
C2 Fe1 C3 N3 -70(5) . . . . ?
N15 Fe1 C3 N3 114(5) . . . . ?
N11 Fe1 C3 N3 -6(6) . . . . ?
N13 Fe1 C3 N3 -156(5) . . . . ?
Ni2 N4 C4 Fe2 60(8) . . . . ?
C6 Fe2 C4 N4 -158(6) . . . . ?
C5 Fe2 C4 N4 -76(6) . . . . ?
N17 Fe2 C4 N4 110(6) . . . . ?
N21 Fe2 C4 N4 25(11) . . . . ?
N19 Fe2 C4 N4 20(6) . . . . ?
C6 Fe2 C5 N5 28(6) . . . . ?
C4 Fe2 C5 N5 -64(6) . . . . ?
N17 Fe2 C5 N5 -3(8) . . . . ?
N21 Fe2 C5 N5 118(6) . . . . ?
N19 Fe2 C5 N5 -152(6) . . . . ?
Ni1 N6 C6 Fe2 -25(13) . . . . ?
C5 Fe2 C6 N6 22(12) . . . . ?
C4 Fe2 C6 N6 108(12) . . . . ?
N17 Fe2 C6 N6 -162(12) . . . . ?
N21 Fe2 C6 N6 -72(12) . . . . ?
N19 Fe2 C6 N6 35(16) . . . . ?
C8 Fe3 C7 N7 -2(3) . . . . ?
C9 Fe3 C7 N7 86(3) . . . . ?
N23 Fe3 C7 N7 8(5) . . . . ?
N25 Fe3 C7 N7 -95(3) . . . . ?
N27 Fe3 C7 N7 175(3) . . . . ?
Ni2 N8 C8 Fe3 -18(6) . . . . ?
C7 Fe3 C8 N8 21(5) . . . . ?
C9 Fe3 C8 N8 -67(5) . . . . ?
N23 Fe3 C8 N8 -158(5) . . . . ?
N25 Fe3 C8 N8 112(5) . . . . ?
N27 Fe3 C8 N8 -45(8) . . . . ?
C8 Fe3 C9 N9 76(27) . . . . ?
C7 Fe3 C9 N9 -7(27) . . . . ?
N23 Fe3 C9 N9 167(100) . . . . ?
N25 Fe3 C9 N9 -74(30) . . . . ?
N27 Fe3 C9 N9 -103(27) . . . . ?
N10 N11 C10 C11 0.0(6) . . . . ?
Fe1 N11 C10 C11 175.2(4) . . . . ?
N10 N11 C10 C15 -178.4(6) . . . . ?
Fe1 N11 C10 C15 -3.1(9) . . . . ?
N11 C10 C11 C12 -0.5(7) . . . . ?
C15 C10 C11 C12 177.8(6) . . . . ?
N11 C10 C11 C14 -179.2(6) . . . . ?
C15 C10 C11 C14 -0.9(11) . . . . ?
N11 N10 C12 C11 -0.8(6) . . . . ?
B1 N10 C12 C11 -177.5(5) . . . . ?
N11 N10 C12 C13 178.8(5) . . . . ?
B1 N10 C12 C13 2.1(9) . . . . ?
C10 C11 C12 N10 0.8(7) . . . . ?
C14 C11 C12 N10 179.5(6) . . . . ?
C10 C11 C12 C13 -178.8(6) . . . . ?
C14 C11 C12 C13 -0.1(11) . . . . ?
N12 N13 C16 C17 0.1(5) . . . . ?
Fe1 N13 C16 C17 179.1(3) . . . . ?
N12 N13 C16 C21 -177.7(4) . . . . ?
Fe1 N13 C16 C21 1.3(7) . . . . ?
N13 C16 C17 C18 0.1(5) . . . . ?
C21 C16 C17 C18 177.8(5) . . . . ?
N13 C16 C17 C20 -179.8(5) . . . . ?
C21 C16 C17 C20 -2.1(8) . . . . ?
N13 N12 C18 C17 0.3(5) . . . . ?
B1 N12 C18 C17 176.2(5) . . . . ?
N13 N12 C18 C19 -177.4(4) . . . . ?
B1 N12 C18 C19 -1.5(8) . . . . ?
C16 C17 C18 N12 -0.2(5) . . . . ?
C20 C17 C18 N12 179.7(5) . . . . ?
C16 C17 C18 C19 177.3(5) . . . . ?
C20 C17 C18 C19 -2.8(9) . . . . ?
N14 N15 C22 C23 -1.5(5) . . . . ?
Fe1 N15 C22 C23 175.4(4) . . . . ?
N14 N15 C22 C27 178.4(5) . . . . ?
Fe1 N15 C22 C27 -4.7(8) . . . . ?
N15 C22 C23 C24 1.2(6) . . . . ?
C27 C22 C23 C24 -178.7(5) . . . . ?
N15 C22 C23 C26 179.9(5) . . . . ?
C27 C22 C23 C26 0.0(8) . . . . ?
N15 N14 C24 C23 -0.5(6) . . . . ?
B1 N14 C24 C23 -179.7(5) . . . . ?
N15 N14 C24 C25 178.2(5) . . . . ?
B1 N14 C24 C25 -1.0(8) . . . . ?
C22 C23 C24 N14 -0.4(6) . . . . ?
C26 C23 C24 N14 -179.1(5) . . . . ?
C22 C23 C24 C25 -179.0(5) . . . . ?
C26 C23 C24 C25 2.3(9) . . . . ?
N16 N17 C28 C29 -0.2(6) . . . . ?
Fe2 N17 C28 C29 177.9(4) . . . . ?
N16 N17 C28 C33 -177.9(5) . . . . ?
Fe2 N17 C28 C33 0.2(9) . . . . ?
N17 C28 C29 C30 0.0(6) . . . . ?
C33 C28 C29 C30 177.7(6) . . . . ?
N17 C28 C29 C32 -180.0(6) . . . . ?
C33 C28 C29 C32 -2.3(10) . . . . ?
N17 N16 C30 C29 -0.3(6) . . . . ?
B2 N16 C30 C29 -177.1(5) . . . . ?
N17 N16 C30 C31 177.4(5) . . . . ?
B2 N16 C30 C31 0.7(9) . . . . ?
C28 C29 C30 N16 0.2(6) . . . . ?
C32 C29 C30 N16 -179.8(6) . . . . ?
C28 C29 C30 C31 -177.4(6) . . . . ?
C32 C29 C30 C31 2.6(10) . . . . ?
N18 N19 C34 C35 0.3(5) . . . . ?
Fe2 N19 C34 C35 177.9(4) . . . . ?
N18 N19 C34 C39 -179.4(5) . . . . ?
Fe2 N19 C34 C39 -1.8(8) . . . . ?
N19 C34 C35 C36 0.3(6) . . . . ?
C39 C34 C35 C36 180.0(5) . . . . ?
N19 C34 C35 C38 -177.6(5) . . . . ?
C39 C34 C35 C38 2.2(8) . . . . ?
N19 N18 C36 C35 1.0(6) . . . . ?
B2 N18 C36 C35 -179.2(5) . . . . ?
N19 N18 C36 C37 -175.9(5) . . . . ?
B2 N18 C36 C37 3.9(9) . . . . ?
C34 C35 C36 N18 -0.8(6) . . . . ?
C38 C35 C36 N18 177.1(5) . . . . ?
C34 C35 C36 C37 175.9(5) . . . . ?
C38 C35 C36 C37 -6.3(9) . . . . ?
N20 N21 C40 C41 -0.9(6) . . . . ?
Fe2 N21 C40 C41 176.9(4) . . . . ?
N20 N21 C40 C45 176.8(6) . . . . ?
Fe2 N21 C40 C45 -5.4(10) . . . . ?
N21 C40 C41 C42 0.6(7) . . . . ?
C45 C40 C41 C42 -177.0(6) . . . . ?
N21 C40 C41 C44 -179.6(5) . . . . ?
C45 C40 C41 C44 2.8(10) . . . . ?
N21 N20 C42 C41 -0.5(6) . . . . ?
B2 N20 C42 C41 -180.0(5) . . . . ?
N21 N20 C42 C43 178.7(5) . . . . ?
B2 N20 C42 C43 -0.7(9) . . . . ?
C40 C41 C42 N20 -0.1(6) . . . . ?
C44 C41 C42 N20 -179.8(5) . . . . ?
C40 C41 C42 C43 -179.2(6) . . . . ?
C44 C41 C42 C43 1.0(10) . . . . ?
N22 N23 C46 C47 0.1(6) . . . . ?
Fe3 N23 C46 C47 -171.7(4) . . . . ?
N22 N23 C46 C51 -179.3(5) . . . . ?
Fe3 N23 C46 C51 8.8(8) . . . . ?
N23 C46 C47 C48 0.0(6) . . . . ?
C51 C46 C47 C48 179.4(5) . . . . ?
N23 C46 C47 C50 177.3(5) . . . . ?
C51 C46 C47 C50 -3.3(9) . . . . ?
N23 N22 C48 C47 0.2(6) . . . . ?
B3 N22 C48 C47 178.0(5) . . . . ?
N23 N22 C48 C49 -178.9(5) . . . . ?
B3 N22 C48 C49 -1.2(8) . . . . ?
C46 C47 C48 N22 -0.2(6) . . . . ?
C50 C47 C48 N22 -177.4(5) . . . . ?
C46 C47 C48 C49 178.9(5) . . . . ?
C50 C47 C48 C49 1.7(10) . . . . ?
N24 N25 C52 C53 2.0(6) . . . . ?
Fe3 N25 C52 C53 -170.8(4) . . . . ?
N24 N25 C52 C57 -176.2(5) . . . . ?
Fe3 N25 C52 C57 11.1(8) . . . . ?
N25 C52 C53 C54 -1.5(6) . . . . ?
C57 C52 C53 C54 176.6(5) . . . . ?
N25 C52 C53 C56 177.8(5) . . . . ?
C57 C52 C53 C56 -4.1(9) . . . . ?
N25 N24 C54 C53 0.8(6) . . . . ?
B3 N24 C54 C53 179.6(5) . . . . ?
N25 N24 C54 C55 180.0(5) . . . . ?
B3 N24 C54 C55 -1.2(8) . . . . ?
C52 C53 C54 N24 0.4(6) . . . . ?
C56 C53 C54 N24 -178.8(5) . . . . ?
C52 C53 C54 C55 -178.7(5) . . . . ?
C56 C53 C54 C55 2.1(9) . . . . ?
N26 N27 C58 C59 0.0(5) . . . . ?
Fe3 N27 C58 C59 -173.8(4) . . . . ?
N26 N27 C58 C63 179.7(4) . . . . ?
Fe3 N27 C58 C63 5.9(8) . . . . ?
N27 C58 C59 C60 -0.2(6) . . . . ?
C63 C58 C59 C60 -179.8(5) . . . . ?
N27 C58 C59 C62 178.8(5) . . . . ?
C63 C58 C59 C62 -0.9(9) . . . . ?
N27 N26 C60 C59 -0.2(6) . . . . ?
B3 N26 C60 C59 -177.6(5) . . . . ?
N27 N26 C60 C61 179.3(5) . . . . ?
B3 N26 C60 C61 1.9(9) . . . . ?
C58 C59 C60 N26 0.2(6) . . . . ?
C62 C59 C60 N26 -178.8(5) . . . . ?
C58 C59 C60 C61 -179.3(5) . . . . ?
C62 C59 C60 C61 1.7(9) . . . . ?
N6 Ni1 O1 O1 -123.9(7) . . . 2_655 ?
N6 Ni1 O1 O1 56.7(7) 2_655 . . 2_655 ?
N1 Ni1 O1 O1 145.0(7) . . . 2_655 ?
N1 Ni1 O1 O1 -34.5(7) 2_655 . . 2_655 ?
O2 Ni1 O1 O1 -167.9(5) . . . 2_655 ?
O2 Ni1 O1 O1 120(2) 2_655 . . 2_655 ?
N6 Ni1 O1 C64 -123.9(7) . . . . ?
N6 Ni1 O1 C64 56.7(7) 2_655 . . . ?
N1 Ni1 O1 C64 145.0(7) . . . . ?
N1 Ni1 O1 C64 -34.5(7) 2_655 . . . ?
O2 Ni1 O1 C64 -167.9(5) . . . . ?
O2 Ni1 O1 C64 120(2) 2_655 . . . ?
O1 Ni1 O1 C64 0.000(3) 2_655 . . . ?
Ni1 O1 C64 O1 0.000(3) . . . 2_655 ?
N6 Ni1 O2 O2 148.8(8) . . . 2_655 ?
N6 Ni1 O2 O2 -30.8(8) 2_655 . . 2_655 ?
N1 Ni1 O2 O2 -120.7(8) . . . 2_655 ?
N1 Ni1 O2 O2 59.9(8) 2_655 . . 2_655 ?
O1 Ni1 O2 O2 -166.1(6) . . . 2_655 ?
O1 Ni1 O2 O2 84(2) 2_655 . . 2_655 ?
N6 Ni1 O2 C65 179(100) . . . . ?
N6 Ni1 O2 C65 -0.6(17) 2_655 . . . ?
N1 Ni1 O2 C65 -90.5(17) . . . . ?
N1 Ni1 O2 C65 90.1(17) 2_655 . . . ?
O2 Ni1 O2 C65 30.3(14) 2_655 . . . ?
O1 Ni1 O2 C65 -135.8(16) . . . . ?
O1 Ni1 O2 C65 115(3) 2_655 . . . ?
N6 Ni1 O2 C65 134.6(9) . . . 2_655 ?
N6 Ni1 O2 C65 -45.1(9) 2_655 . . 2_655 ?
N1 Ni1 O2 C65 -135.0(9) . . . 2_655 ?
N1 Ni1 O2 C65 45.6(9) 2_655 . . 2_655 ?
O2 Ni1 O2 C65 -14.3(8) 2_655 . . 2_655 ?
O1 Ni1 O2 C65 179.6(8) . . . 2_655 ?
O1 Ni1 O2 C65 70(2) 2_655 . . 2_655 ?
O2 O2 C65 C65 -40(2) 2_655 . . 2_655 ?
Ni1 O2 C65 C65 -69(3) . . . 2_655 ?
C65 O2 C65 O2 40(2) 2_655 . . 2_655 ?
Ni1 O2 C65 O2 -29.7(13) . . . 2_655 ?
N2 Ni2 O3 C66 51.2(5) . . . . ?
N8 Ni2 O3 C66 -128.2(5) . . . . ?
N4 Ni2 O3 C66 -37.1(5) . . . . ?
O5 Ni2 O3 C66 153.0(9) . . . . ?
O4 Ni2 O3 C66 143.4(5) . . . . ?
N2 Ni2 O4 C67 -147.0(5) . . . . ?
N8 Ni2 O4 C67 36.2(5) . . . . ?
N4 Ni2 O4 C67 103(8) . . . . ?
O5 Ni2 O4 C67 -56.4(5) . . . . ?
O3 Ni2 O4 C67 121.9(5) . . . . ?
N2 Ni2 O5 C68 40.9(5) . . . . ?
N8 Ni2 O5 C68 -139.1(5) . . . . ?
N4 Ni2 O5 C68 129.1(5) . . . . ?
O4 Ni2 O5 C68 -51.3(5) . . . . ?
O3 Ni2 O5 C68 -60.9(11) . . . . ?
